data_7720041
loop_
_publ_author_name
'Bogachev, Mikhail A.'
'Selikhov, Alexander N.'
'Cherkasov, Anton V.'
'Aysin, Rinat R.'
'Trifonov, Alexander A.'

_publ_section_title
;
 Electrophilic lithium carbazolide as an efficient trap for organolithium
 species: complexes containing monomeric <i>n</i>-BuLi, <i>t</i>-BuLi and
 Me<sub>3</sub>SiCH<sub>2</sub>Li units.
;
_journal_issue 6
_journal_name_full 'Dalton transactions (Cambridge, England : 2003)'
_journal_page_first 2452
_journal_page_last 2464
_journal_paper_doi 10.1039/d5dt02800k
_journal_volume 55
_journal_year 2026
_chemical_formula_moiety 'C54 H77 Li2 N'
_chemical_formula_sum 'C54 H77 Li2 N'
_chemical_formula_weight 754.04
_space_group_crystal_system monoclinic
_space_group_IT_number 14
_space_group_name_Hall '-P 2ybc'
_space_group_name_H-M_alt 'P 1 21/c 1'
_atom_sites_solution_hydrogens geom
_atom_sites_solution_primary dual
_atom_sites_solution_secondary difmap
_audit_creation_method SHELXL-2019/3
_audit_update_record
;
2025-06-14 deposited with the CCDC.	2025-12-30 downloaded from the CCDC.
;
_cell_angle_alpha 90
_cell_angle_beta 113.266(2)
_cell_angle_gamma 90
_cell_formula_units_Z 8
_cell_length_a 22.7861(5)
_cell_length_b 19.6508(3)
_cell_length_c 23.5221(5)
_cell_measurement_reflns_used 31387
_cell_measurement_temperature 100(2)
_cell_measurement_theta_max 26.98
_cell_measurement_theta_min 2.34
_cell_volume 9675.9(4)
_computing_cell_refinement 'CAP 43.121a'
_computing_data_collection 'CAP 43.121a'
_computing_data_reduction 'CAP 43.121a'
_computing_structure_refinement 'SHELXL 2019/2'
_computing_structure_solution 'SHELXT 2018/2'
_diffrn_ambient_temperature 100(2)
_diffrn_measured_fraction_theta_full 0.999
_diffrn_measured_fraction_theta_max 0.997
_diffrn_measurement_device_type 'Rigaku OD Xcalibur E'
_diffrn_measurement_method '\w scans'
_diffrn_radiation_type MoK\a
_diffrn_radiation_wavelength 0.71073
_diffrn_reflns_av_R_equivalents 0.0659
_diffrn_reflns_av_unetI/netI 0.0493
_diffrn_reflns_Laue_measured_fraction_full 0.999
_diffrn_reflns_Laue_measured_fraction_max 0.997
_diffrn_reflns_limit_h_max 29
_diffrn_reflns_limit_h_min -29
_diffrn_reflns_limit_k_max 25
_diffrn_reflns_limit_k_min -25
_diffrn_reflns_limit_l_max 29
_diffrn_reflns_limit_l_min -30
_diffrn_reflns_number 179208
_diffrn_reflns_point_group_measured_fraction_full 0.999
_diffrn_reflns_point_group_measured_fraction_max 0.997
_diffrn_reflns_theta_full 25.242
_diffrn_reflns_theta_max 27.102
_diffrn_reflns_theta_min 2.073
_diffrn_source 'fine-focus sealed tube'
_exptl_absorpt_coefficient_mu 0.057
_exptl_absorpt_correction_T_max 1.160
_exptl_absorpt_correction_T_min 0.895
_exptl_absorpt_correction_type gaussian
_exptl_absorpt_process_details 'CAP 43.121a'
_exptl_crystal_colour colourless
_exptl_crystal_density_diffrn 1.035
_exptl_crystal_description prism
_exptl_crystal_F_000 3312
_exptl_crystal_size_max 0.500
_exptl_crystal_size_mid 0.360
_exptl_crystal_size_min 0.280
_refine_diff_density_max 0.985
_refine_diff_density_min -0.759
_refine_diff_density_rms 0.059
_refine_ls_extinction_method none
_refine_ls_goodness_of_fit_ref 1.032
_refine_ls_hydrogen_treatment constr
_refine_ls_matrix_type full
_refine_ls_number_parameters 1111
_refine_ls_number_reflns 21303
_refine_ls_number_restraints 42
_refine_ls_restrained_S_all 1.062
_refine_ls_R_factor_all 0.1267
_refine_ls_R_factor_gt 0.0765
_refine_ls_shift/su_max 0.001
_refine_ls_shift/su_mean 0.000
_refine_ls_structure_factor_coef Fsqd
_refine_ls_weighting_details 'w=1/[\s^2^(Fo^2^)+(0.0971P)^2^+9.5397P] where P=(Fo^2^+2Fc^2^)/3'
_refine_ls_weighting_scheme calc
_refine_ls_wR_factor_gt 0.1860
_refine_ls_wR_factor_ref 0.2214
_reflns_Friedel_coverage 0.000
_reflns_number_gt 13620
_reflns_number_total 21303
_reflns_threshold_expression 'I > 2\s(I)'
_cod_data_source_file d5dt02800k2.cif
_cod_data_source_block licarbiprtbu
_cod_original_sg_symbol_H-M 'P 21/c'
_cod_database_code 7720041
_shelx_shelxl_version_number 2019/3
_shelx_space_group_comment
;
The symmetry employed for this shelxl refinement is uniquely defined
by the following loop, which should always be used as a source of
symmetry information in preference to the above space-group names.
They are only intended as comments.
;
_shelx_estimated_absorpt_t_min 0.972
_shelx_estimated_absorpt_t_max 0.984

loop_
_space_group_symop_operation_xyz
'x, y, z'
'-x, y+1/2, -z+1/2'
'-x, -y, -z'
'x, -y-1/2, z-1/2'

loop_
_atom_site_label
_atom_site_type_symbol
_atom_site_fract_x
_atom_site_fract_y
_atom_site_fract_z
_atom_site_U_iso_or_equiv
_atom_site_adp_type
_atom_site_occupancy
_atom_site_site_symmetry_order
_atom_site_calc_flag
_atom_site_refinement_flags_posn
_atom_site_refinement_flags_adp
_atom_site_refinement_flags_occupancy
_atom_site_disorder_assembly
_atom_site_disorder_group
N1A N 0.94978(9) 0.30496(9) 0.83522(8) 0.0206(4) Uani 1 1 d . . . . .
C1A C 0.90228(10) 0.31988(10) 0.77802(10) 0.0190(4) Uani 1 1 d . . . . .
C2A C 0.89878(11) 0.37368(11) 0.73704(10) 0.0207(5) Uani 1 1 d . . . . .
C3A C 0.84663(11) 0.37614(11) 0.68076(10) 0.0221(5) Uani 1 1 d . . . . .
H3A H 0.845111 0.411921 0.653054 0.027 Uiso 1 1 calc R U . . .
C4A C 0.79578(10) 0.32922(11) 0.66188(10) 0.0199(5) Uani 1 1 d . . . . .
C5A C 0.79865(10) 0.27735(11) 0.70293(10) 0.0194(4) Uani 1 1 d . . . . .
H5A H 0.764952 0.245098 0.692424 0.023 Uiso 1 1 calc R U . . .
C6A C 0.85097(10) 0.27235(10) 0.75973(10) 0.0184(4) Uani 1 1 d . . . . .
C7A C 0.86776(10) 0.22417(11) 0.80952(10) 0.0177(4) Uani 1 1 d . . . . .
C8A C 0.83767(11) 0.16570(11) 0.81911(10) 0.0199(4) Uani 1 1 d . . . . .
H8A H 0.797983 0.151369 0.788415 0.024 Uiso 1 1 calc R U . . .
C9A C 0.86577(11) 0.12885(11) 0.87330(10) 0.0208(5) Uani 1 1 d . . . . .
C10A C 0.92514(11) 0.15151(11) 0.91676(10) 0.0217(5) Uani 1 1 d . . . . .
H10A H 0.944636 0.126238 0.953953 0.026 Uiso 1 1 calc R U . . .
C11A C 0.95696(11) 0.20847(11) 0.90864(10) 0.0211(5) Uani 1 1 d . . . . .
C12A C 0.92770(10) 0.24656(11) 0.85364(10) 0.0193(4) Uani 1 1 d . . . . .
C13A C 0.94538(11) 0.43131(11) 0.75024(10) 0.0203(5) Uani 1 1 d . . . . .
C14A C 0.99089(11) 0.43266(11) 0.72351(11) 0.0230(5) Uani 1 1 d . . . . .
C15A C 1.02645(11) 0.49198(12) 0.72817(11) 0.0247(5) Uani 1 1 d . . . . .
H15A H 1.062290 0.490907 0.713790 0.030 Uiso 1 1 calc R U . . .
C16A C 1.01808(11) 0.55040(11) 0.75829(11) 0.0233(5) Uani 1 1 d . . . . .
C17A C 0.97412(11) 0.54704(11) 0.78577(11) 0.0237(5) Uani 1 1 d . . . . .
H17A H 0.971752 0.585824 0.812307 0.028 Uiso 1 1 calc R U . . .
C18A C 0.93733(11) 0.48877(11) 0.78232(10) 0.0220(5) Uani 1 1 d . . . . .
C19A C 1.00091(13) 0.37193(12) 0.68805(13) 0.0316(6) Uani 1 1 d . . . . .
H19A H 0.971888 0.334758 0.690202 0.038 Uiso 1 1 calc R U . . .
C20A C 0.98134(19) 0.39012(15) 0.62000(14) 0.0525(9) Uani 1 1 d . . . . .
H20A H 0.936369 0.403970 0.602339 0.079 Uiso 1 1 calc R U . . .
H20B H 0.987118 0.350400 0.597546 0.079 Uiso 1 1 calc R U . . .
H20C H 1.007954 0.427670 0.616377 0.079 Uiso 1 1 calc R U . . .
C21A C 1.06859(15) 0.34502(16) 0.71683(18) 0.0544(9) Uani 1 1 d . . . . .
H21A H 1.073006 0.306094 0.692774 0.082 Uiso 1 1 calc R U . . .
H21B H 1.078112 0.330601 0.759450 0.082 Uiso 1 1 calc R U . . .
H21C H 1.098461 0.380928 0.716907 0.082 Uiso 1 1 calc R U . . .
C22A C 1.05619(12) 0.61450(12) 0.75995(12) 0.0273(5) Uani 1 1 d . . . . .
H22A H 1.061570 0.616953 0.719815 0.033 Uiso 1 1 calc R U . . .
C23A C 1.12280(14) 0.61043(15) 0.81141(15) 0.0451(7) Uani 1 1 d . . . . .
H23A H 1.145345 0.570847 0.804566 0.068 Uiso 1 1 calc R U . . .
H23B H 1.119245 0.605916 0.851421 0.068 Uiso 1 1 calc R U . . .
H23C H 1.146621 0.651928 0.811323 0.068 Uiso 1 1 calc R U . . .
C24A C 1.02285(14) 0.67943(12) 0.76580(13) 0.0343(6) Uani 1 1 d . . . . .
H24A H 0.978760 0.679274 0.734917 0.051 Uiso 1 1 calc R U . . .
H24B H 1.045555 0.718845 0.758896 0.051 Uiso 1 1 calc R U . . .
H24C H 1.022720 0.682055 0.807352 0.051 Uiso 1 1 calc R U . . .
C25A C 0.88655(12) 0.49006(12) 0.80903(12) 0.0272(5) Uani 1 1 d . . . . .
H25A H 0.875048 0.441853 0.813623 0.033 Uiso 1 1 calc R U . . .
C26A C 0.82642(13) 0.52532(16) 0.76360(14) 0.0428(7) Uani 1 1 d . . . . .
H26A H 0.809995 0.500259 0.724397 0.064 Uiso 1 1 calc R U . . .
H26B H 0.836907 0.571982 0.756258 0.064 Uiso 1 1 calc R U . . .
H26C H 0.793858 0.526294 0.781067 0.064 Uiso 1 1 calc R U . . .
C27A C 0.90920(13) 0.52338(13) 0.87247(12) 0.0340(6) Uani 1 1 d . . . . .
H27A H 0.949923 0.503122 0.899712 0.051 Uiso 1 1 calc R U . . .
H27B H 0.877300 0.516192 0.890161 0.051 Uiso 1 1 calc R U . . .
H27C H 0.914971 0.572300 0.868412 0.051 Uiso 1 1 calc R U . . .
C28A C 0.74158(10) 0.33406(11) 0.59779(10) 0.0239(5) Uani 1 1 d D . . . .
C29A C 0.67792(12) 0.31243(17) 0.59960(14) 0.0400(8) Uani 0.919(3) 1 d D . P A 1
H29A H 0.679427 0.263865 0.609555 0.060 Uiso 0.919(3) 1 calc R U P A 1
H29B H 0.643385 0.320742 0.559128 0.060 Uiso 0.919(3) 1 calc R U P A 1
H29C H 0.670119 0.338815 0.631283 0.060 Uiso 0.919(3) 1 calc R U P A 1
C30A C 0.75726(16) 0.28811(17) 0.55343(13) 0.0447(8) Uani 0.919(3) 1 d D . P A 1
H30A H 0.760173 0.240814 0.567494 0.067 Uiso 0.919(3) 1 calc R U P A 1
H30B H 0.798164 0.301978 0.552454 0.067 Uiso 0.919(3) 1 calc R U P A 1
H30C H 0.723509 0.292020 0.511823 0.067 Uiso 0.919(3) 1 calc R U P A 1
C31A C 0.73269(15) 0.40697(14) 0.57161(14) 0.0399(8) Uani 0.919(3) 1 d D . P A 1
H31A H 0.725231 0.438083 0.600630 0.060 Uiso 0.919(3) 1 calc R U P A 1
H31B H 0.695952 0.408211 0.531746 0.060 Uiso 0.919(3) 1 calc R U P A 1
H31C H 0.771225 0.420978 0.565797 0.060 Uiso 0.919(3) 1 calc R U P A 1
C29' C 0.7232(13) 0.2612(5) 0.5742(12) 0.0400(8) Uani 0.081(3) 1 d D . P A 2
H29D H 0.694556 0.242218 0.592047 0.060 Uiso 0.081(3) 1 calc R U P A 2
H29E H 0.761849 0.233225 0.586397 0.060 Uiso 0.081(3) 1 calc R U P A 2
H29F H 0.701530 0.261705 0.528948 0.060 Uiso 0.081(3) 1 calc R U P A 2
C30' C 0.7568(14) 0.3749(11) 0.5501(10) 0.0447(8) Uani 0.081(3) 1 d D . P A 2
H30D H 0.722351 0.368853 0.509142 0.067 Uiso 0.081(3) 1 calc R U P A 2
H30E H 0.797119 0.358869 0.549232 0.067 Uiso 0.081(3) 1 calc R U P A 2
H30F H 0.760551 0.423216 0.561316 0.067 Uiso 0.081(3) 1 calc R U P A 2
C31' C 0.6868(9) 0.3667(12) 0.6099(13) 0.0399(8) Uani 0.081(3) 1 d D . P A 2
H31D H 0.646025 0.349357 0.579885 0.060 Uiso 0.081(3) 1 calc R U P A 2
H31E H 0.688375 0.416203 0.605561 0.060 Uiso 0.081(3) 1 calc R U P A 2
H31F H 0.690984 0.355521 0.651873 0.060 Uiso 0.081(3) 1 calc R U P A 2
C32A C 0.83503(12) 0.06601(12) 0.88926(11) 0.0250(5) Uani 1 1 d . . . . .
C33A C 0.77252(15) 0.04686(16) 0.83628(13) 0.0469(8) Uani 1 1 d . . . . .
H33A H 0.754771 0.006080 0.847535 0.070 Uiso 1 1 calc R U . . .
H33B H 0.780511 0.037669 0.799010 0.070 Uiso 1 1 calc R U . . .
H33C H 0.742084 0.084502 0.828221 0.070 Uiso 1 1 calc R U . . .
C34A C 0.88016(15) 0.00469(13) 0.90232(15) 0.0422(7) Uani 1 1 d . . . . .
H34A H 0.860474 -0.034745 0.913319 0.063 Uiso 1 1 calc R U . . .
H34B H 0.920648 0.015486 0.936691 0.063 Uiso 1 1 calc R U . . .
H34C H 0.888193 -0.005829 0.865302 0.063 Uiso 1 1 calc R U . . .
C35A C 0.82141(13) 0.08087(14) 0.94672(12) 0.0333(6) Uani 1 1 d . . . . .
H35A H 0.801303 0.041031 0.956567 0.050 Uiso 1 1 calc R U . . .
H35B H 0.792626 0.120041 0.938676 0.050 Uiso 1 1 calc R U . . .
H35C H 0.861577 0.091066 0.981720 0.050 Uiso 1 1 calc R U . . .
C36A C 1.01996(11) 0.22547(11) 0.95960(10) 0.0239(5) Uani 1 1 d . . . . .
C37A C 1.07625(12) 0.19329(12) 0.96179(11) 0.0285(5) Uani 1 1 d . . . . .
C38A C 1.13283(13) 0.20236(13) 1.01406(12) 0.0344(6) Uani 1 1 d . . . . .
H38A H 1.170654 0.180617 1.015582 0.041 Uiso 1 1 calc R U . . .
C39A C 1.13554(13) 0.24188(13) 1.06356(12) 0.0366(6) Uani 1 1 d . . . . .
C40A C 1.07967(14) 0.27412(13) 1.06025(12) 0.0363(6) Uani 1 1 d . . . . .
H40A H 1.081022 0.301907 1.093787 0.044 Uiso 1 1 calc R U . . .
C41A C 1.02161(12) 0.26671(12) 1.00889(11) 0.0292(5) Uani 1 1 d . . . . .
C42A C 1.07628(12) 0.14782(13) 0.90958(12) 0.0337(6) Uani 1 1 d . . . . .
H42A H 1.033753 0.152942 0.874427 0.040 Uiso 1 1 calc R U . . .
C43A C 1.08367(18) 0.07317(15) 0.92883(16) 0.0558(9) Uani 1 1 d . . . . .
H43A H 1.049180 0.060211 0.941632 0.084 Uiso 1 1 calc R U . . .
H43B H 1.124974 0.066457 0.963433 0.084 Uiso 1 1 calc R U . . .
H43C H 1.081621 0.044868 0.893788 0.084 Uiso 1 1 calc R U . . .
C44A C 1.12724(14) 0.16851(19) 0.88590(16) 0.0530(8) Uani 1 1 d . . . . .
H44A H 1.120558 0.215993 0.872087 0.079 Uiso 1 1 calc R U . . .
H44B H 1.124179 0.139154 0.851163 0.079 Uiso 1 1 calc R U . . .
H44C H 1.169666 0.163649 0.919277 0.079 Uiso 1 1 calc R U . . .
C45A C 1.19970(15) 0.24867(16) 1.11863(14) 0.0474(8) Uani 1 1 d . . . . .
H45A H 1.232750 0.250968 1.100646 0.057 Uiso 1 1 calc R U . . .
C46A C 1.21394(15) 0.18453(18) 1.15728(15) 0.0560(9) Uani 1 1 d . . . . .
H46A H 1.255217 0.189272 1.192338 0.084 Uiso 1 1 calc R U . . .
H46B H 1.215533 0.145654 1.131835 0.084 Uiso 1 1 calc R U . . .
H46C H 1.180312 0.177103 1.172728 0.084 Uiso 1 1 calc R U . . .
C47A C 1.2073(2) 0.3112(2) 1.1551(2) 0.0889(14) Uani 1 1 d . U . . .
H47A H 1.251468 0.314542 1.185554 0.133 Uiso 1 1 calc R U . . .
H47B H 1.178164 0.310145 1.176468 0.133 Uiso 1 1 calc R U . . .
H47C H 1.197455 0.350755 1.127431 0.133 Uiso 1 1 calc R U . . .
C48A C 0.96220(13) 0.30423(13) 1.00575(11) 0.0369(6) Uani 1 1 d D . . . .
H48A H 0.923904 0.279629 0.976148 0.044 Uiso 0.870(4) 1 calc R U P B 1
H48B H 0.931771 0.300868 0.961452 0.044 Uiso 0.130(4) 1 calc R U P B 2
C49A C 0.95663(18) 0.30859(17) 1.06767(15) 0.0426(8) Uani 0.870(4) 1 d D . P B 1
H49A H 0.961131 0.263011 1.085821 0.064 Uiso 0.870(4) 1 calc R U P B 1
H49B H 0.914779 0.327340 1.061833 0.064 Uiso 0.870(4) 1 calc R U P B 1
H49C H 0.990357 0.338241 1.095445 0.064 Uiso 0.870(4) 1 calc R U P B 1
C50A C 0.96254(18) 0.37662(16) 0.98078(15) 0.0454(9) Uani 0.870(4) 1 d D . P B 1
H50A H 0.927076 0.402827 0.983356 0.068 Uiso 0.870(4) 1 calc R U P B 1
H50B H 0.957699 0.374092 0.937542 0.068 Uiso 0.870(4) 1 calc R U P B 1
H50C H 1.003050 0.399015 1.005555 0.068 Uiso 0.870(4) 1 calc R U P B 1
C49' C 0.9292(11) 0.2654(8) 1.0423(10) 0.0426(8) Uani 0.130(4) 1 d D . P B 2
H49D H 0.960903 0.253814 1.083488 0.064 Uiso 0.130(4) 1 calc R U P B 2
H49E H 0.909763 0.223622 1.020087 0.064 Uiso 0.130(4) 1 calc R U P B 2
H49F H 0.895985 0.294246 1.046396 0.064 Uiso 0.130(4) 1 calc R U P B 2
C50' C 0.9618(11) 0.3798(4) 1.0223(10) 0.0454(9) Uani 0.130(4) 1 d D . P B 2
H50D H 0.976834 0.407211 0.995870 0.068 Uiso 0.130(4) 1 calc R U P B 2
H50E H 0.990159 0.386812 1.065759 0.068 Uiso 0.130(4) 1 calc R U P B 2
H50F H 0.918304 0.393544 1.015725 0.068 Uiso 0.130(4) 1 calc R U P B 2
C51A C 1.11042(13) 0.41564(15) 0.91397(15) 0.0448(7) Uani 1 1 d . . . . .
C52A C 1.1409(2) 0.3641(2) 0.9617(2) 0.0761(12) Uani 1 1 d . . . . .
H52A H 1.180267 0.382780 0.993069 0.114 Uiso 1 1 calc R U . . .
H52B H 1.151200 0.323921 0.942681 0.114 Uiso 1 1 calc R U . . .
H52C H 1.111702 0.351129 0.981202 0.114 Uiso 1 1 calc R U . . .
C53A C 1.10393(17) 0.48121(17) 0.94506(15) 0.0527(8) Uani 1 1 d . . . . .
H53A H 1.146471 0.498208 0.971371 0.079 Uiso 1 1 calc R U . . .
H53B H 1.079461 0.472523 0.970472 0.079 Uiso 1 1 calc R U . . .
H53C H 1.081653 0.515240 0.913419 0.079 Uiso 1 1 calc R U . . .
C54A C 1.15745(17) 0.42931(19) 0.88270(17) 0.0612(9) Uani 1 1 d . . . . .
H54A H 1.198412 0.444830 0.913835 0.092 Uiso 1 1 calc R U . . .
H54B H 1.139812 0.464466 0.850915 0.092 Uiso 1 1 calc R U . . .
H54C H 1.163988 0.387310 0.863500 0.092 Uiso 1 1 calc R U . . .
Li1A Li 1.0327(3) 0.3426(3) 0.8873(3) 0.0528(14) Uani 1 1 d . . . . .
Li2A Li 1.0471(3) 0.4572(3) 0.8322(3) 0.0493(13) Uani 1 1 d . . . . .
N1B N 0.52561(10) 0.28937(10) 0.65467(9) 0.0252(4) Uani 1 1 d . . . . .
C1B C 0.57345(11) 0.30966(12) 0.71004(10) 0.0231(5) Uani 1 1 d . . . . .
C2B C 0.57779(12) 0.36902(12) 0.74556(11) 0.0252(5) Uani 1 1 d . . . . .
C3B C 0.63048(12) 0.37621(12) 0.80076(11) 0.0274(5) Uani 1 1 d . . . . .
H3B H 0.632739 0.415776 0.824743 0.033 Uiso 1 1 calc R U . . .
C4B C 0.68096(12) 0.32913(12) 0.82390(11) 0.0253(5) Uani 1 1 d . . . . .
C5B C 0.67783(11) 0.27260(12) 0.78786(11) 0.0240(5) Uani 1 1 d . . . . .
H5B H 0.711545 0.240243 0.801129 0.029 Uiso 1 1 calc R U . . .
C6B C 0.62535(11) 0.26281(11) 0.73204(11) 0.0235(5) Uani 1 1 d . . . . .
C7B C 0.60915(11) 0.21032(12) 0.68575(10) 0.0240(5) Uani 1 1 d . . . . .
C8B C 0.64227(12) 0.15383(12) 0.67782(11) 0.0249(5) Uani 1 1 d . . . . .
H8B H 0.683102 0.142900 0.708507 0.030 Uiso 1 1 calc R U . . .
C9B C 0.61579(12) 0.11344(12) 0.62519(11) 0.0256(5) Uani 1 1 d . . . . .
C10B C 0.55410(12) 0.13027(12) 0.58274(11) 0.0274(5) Uani 1 1 d . . . . .
H10B H 0.534794 0.101744 0.547632 0.033 Uiso 1 1 calc R U . . .
C11B C 0.51948(12) 0.18610(12) 0.58888(11) 0.0267(5) Uani 1 1 d . . . . .
C12B C 0.54831(11) 0.22875(12) 0.64079(11) 0.0241(5) Uani 1 1 d . . . . .
C13B C 0.53267(11) 0.42809(12) 0.72623(11) 0.0250(5) Uani 1 1 d . . . . .
C14B C 0.48878(13) 0.43994(13) 0.75382(12) 0.0316(6) Uani 1 1 d . . . . .
C15B C 0.45486(13) 0.50152(13) 0.74200(12) 0.0311(6) Uani 1 1 d . . . . .
H15B H 0.419918 0.507071 0.757254 0.037 Uiso 1 1 calc R U . . .
C16B C 0.46188(12) 0.55097(12) 0.70292(12) 0.0280(5) Uani 1 1 d . . . . .
C17B C 0.50365(12) 0.53702(12) 0.67432(12) 0.0296(5) Uani 1 1 d . . . . .
H17B H 0.505222 0.569052 0.641917 0.036 Uiso 1 1 calc R U . . .
C18B C 0.53981(12) 0.47711(12) 0.68586(12) 0.0269(5) Uani 1 1 d . . . . .
C19B C 0.48039(15) 0.38822(15) 0.79790(15) 0.0544(9) Uani 1 1 d D . . . .
H19B H 0.505333 0.346198 0.798380 0.065 Uiso 0.538(4) 1 calc R U P C 1
H19C H 0.522323 0.366947 0.823886 0.065 Uiso 0.462(4) 1 calc R U P C 2
C20B C 0.4138(2) 0.3700(3) 0.7845(3) 0.0578(14) Uani 0.538(4) 1 d D . P C 1
H20D H 0.388303 0.411586 0.778579 0.087 Uiso 0.538(4) 1 calc R U P C 1
H20E H 0.411790 0.343914 0.819123 0.087 Uiso 0.538(4) 1 calc R U P C 1
H20F H 0.396910 0.342475 0.746706 0.087 Uiso 0.538(4) 1 calc R U P C 1
C21B C 0.5115(3) 0.4257(3) 0.8634(2) 0.0548(13) Uani 0.538(4) 1 d D . P C 1
H21D H 0.557315 0.432080 0.874425 0.082 Uiso 0.538(4) 1 calc R U P C 1
H21E H 0.505071 0.397922 0.895090 0.082 Uiso 0.538(4) 1 calc R U P C 1
H21F H 0.491056 0.470160 0.860896 0.082 Uiso 0.538(4) 1 calc R U P C 1
C20" C 0.4321(3) 0.3320(3) 0.7542(3) 0.0578(14) Uani 0.462(4) 1 d D . P C 2
H20G H 0.451790 0.309747 0.728799 0.087 Uiso 0.462(4) 1 calc R U P C 2
H20H H 0.392254 0.354040 0.727286 0.087 Uiso 0.462(4) 1 calc R U P C 2
H20I H 0.422968 0.297843 0.779996 0.087 Uiso 0.462(4) 1 calc R U P C 2
C21" C 0.4454(4) 0.4104(4) 0.8380(3) 0.0548(13) Uani 0.462(4) 1 d D . P C 2
H21G H 0.469481 0.446802 0.865930 0.082 Uiso 0.462(4) 1 calc R U P C 2
H21H H 0.441316 0.371581 0.862328 0.082 Uiso 0.462(4) 1 calc R U P C 2
H21I H 0.402776 0.427112 0.811523 0.082 Uiso 0.462(4) 1 calc R U P C 2
C22B C 0.42668(14) 0.61875(13) 0.69303(14) 0.0368(6) Uani 1 1 d . . . . .
H22B H 0.403392 0.619864 0.721227 0.044 Uiso 1 1 calc R U . . .
C23B C 0.37740(15) 0.62809(17) 0.62694(17) 0.0526(8) Uani 1 1 d . . . . .
H23D H 0.345575 0.591614 0.616934 0.079 Uiso 1 1 calc R U . . .
H23E H 0.398831 0.626446 0.598121 0.079 Uiso 1 1 calc R U . . .
H23F H 0.356187 0.672215 0.623356 0.079 Uiso 1 1 calc R U . . .
C24B C 0.47452(16) 0.67767(14) 0.71128(17) 0.0478(8) Uani 1 1 d . . . . .
H24D H 0.451473 0.720890 0.705860 0.072 Uiso 1 1 calc R U . . .
H24E H 0.498823 0.677211 0.684970 0.072 Uiso 1 1 calc R U . . .
H24F H 0.503892 0.672638 0.754687 0.072 Uiso 1 1 calc R U . . .
C25B C 0.58823(13) 0.46801(13) 0.65685(13) 0.0338(6) Uani 1 1 d . . . . .
H25B H 0.609155 0.422652 0.669798 0.041 Uiso 1 1 calc R U . . .
C26B C 0.55757(16) 0.46971(18) 0.58724(15) 0.0505(8) Uani 1 1 d . . . . .
H26D H 0.524318 0.434694 0.572392 0.076 Uiso 1 1 calc R U . . .
H26E H 0.590001 0.460972 0.570505 0.076 Uiso 1 1 calc R U . . .
H26F H 0.538423 0.514570 0.573505 0.076 Uiso 1 1 calc R U . . .
C27B C 0.63980(17) 0.5228(2) 0.6804(2) 0.0781(13) Uani 1 1 d . . . . .
H27D H 0.671730 0.515176 0.662798 0.117 Uiso 1 1 calc R U . . .
H27E H 0.660463 0.520546 0.725629 0.117 Uiso 1 1 calc R U . . .
H27F H 0.620312 0.567689 0.667828 0.117 Uiso 1 1 calc R U . . .
C28B C 0.73725(12) 0.34409(13) 0.88503(11) 0.0296(5) Uani 1 1 d . . . . .
C29B C 0.71329(15) 0.36594(17) 0.93466(13) 0.0479(8) Uani 1 1 d . . . . .
H29G H 0.688226 0.407848 0.921503 0.072 Uiso 1 1 calc R U . . .
H29H H 0.749875 0.374051 0.973756 0.072 Uiso 1 1 calc R U . . .
H29I H 0.686438 0.329902 0.940463 0.072 Uiso 1 1 calc R U . . .
C30B C 0.77673(18) 0.4014(2) 0.87441(18) 0.0762(13) Uani 1 1 d . . . . .
H30G H 0.748906 0.440178 0.855313 0.114 Uiso 1 1 calc R U . . .
H30H H 0.796901 0.385445 0.846964 0.114 Uiso 1 1 calc R U . . .
H30I H 0.809821 0.415377 0.914128 0.114 Uiso 1 1 calc R U . . .
C31B C 0.77932(14) 0.28204(16) 0.91017(13) 0.0437(7) Uani 1 1 d . . . . .
H31G H 0.812124 0.292509 0.951132 0.066 Uiso 1 1 calc R U . . .
H31H H 0.799861 0.269626 0.882064 0.066 Uiso 1 1 calc R U . . .
H31I H 0.753104 0.243962 0.913545 0.066 Uiso 1 1 calc R U . . .
C32B C 0.65415(12) 0.05789(12) 0.60922(11) 0.0291(5) Uani 1 1 d . . . . .
C33B C 0.61246(17) -0.00120(19) 0.57434(19) 0.0714(12) Uani 1 1 d . . . . .
H33D H 0.590143 -0.020228 0.598794 0.107 Uiso 1 1 calc R U . . .
H33E H 0.639241 -0.036425 0.567216 0.107 Uiso 1 1 calc R U . . .
H33F H 0.581093 0.014940 0.534497 0.107 Uiso 1 1 calc R U . . .
C34B C 0.6857(2) 0.0903(2) 0.5694(2) 0.0830(15) Uani 1 1 d . . . . .
H34D H 0.710329 0.055757 0.558217 0.125 Uiso 1 1 calc R U . . .
H34E H 0.714337 0.126894 0.592678 0.125 Uiso 1 1 calc R U . . .
H34F H 0.652741 0.109046 0.531670 0.125 Uiso 1 1 calc R U . . .
C35B C 0.70730(13) 0.02988(14) 0.66697(13) 0.0374(6) Uani 1 1 d . . . . .
H35D H 0.688749 0.009655 0.694184 0.056 Uiso 1 1 calc R U . . .
H35E H 0.736257 0.066892 0.688808 0.056 Uiso 1 1 calc R U . . .
H35F H 0.731126 -0.004931 0.655099 0.056 Uiso 1 1 calc R U . . .
C36B C 0.45531(12) 0.19941(12) 0.53830(11) 0.0262(5) Uani 1 1 d . . . . .
C37B C 0.39989(12) 0.16719(13) 0.53749(12) 0.0313(6) Uani 1 1 d . . . . .
C38B C 0.34281(12) 0.17603(13) 0.48598(13) 0.0324(6) Uani 1 1 d . . . . .
H38B H 0.305375 0.154090 0.485255 0.039 Uiso 1 1 calc R U . . .
C39B C 0.33871(12) 0.21575(13) 0.43571(12) 0.0300(5) Uani 1 1 d . . . . .
C40B C 0.39363(12) 0.24738(13) 0.43754(12) 0.0301(5) Uani 1 1 d . . . . .
H40B H 0.391474 0.274791 0.403504 0.036 Uiso 1 1 calc R U . . .
C41B C 0.45222(12) 0.24034(12) 0.48786(11) 0.0280(5) Uani 1 1 d . . . . .
C42B C 0.40217(14) 0.12355(15) 0.59179(14) 0.0461(8) Uani 1 1 d D . . . .
H42B H 0.445267 0.133402 0.624678 0.055 Uiso 0.500(5) 1 calc R U P D 1
H42C H 0.445539 0.102943 0.613039 0.055 Uiso 0.500(5) 1 calc R U P D 2
C43B C 0.3564(4) 0.1449(4) 0.6209(4) 0.0646(17) Uani 0.500(5) 1 d D . P D 1
H43D H 0.356596 0.194648 0.624441 0.097 Uiso 0.500(5) 1 calc R U P D 1
H43E H 0.369783 0.124616 0.662168 0.097 Uiso 0.500(5) 1 calc R U P D 1
H43F H 0.313175 0.129414 0.594957 0.097 Uiso 0.500(5) 1 calc R U P D 1
C44B C 0.4038(4) 0.0482(2) 0.5813(3) 0.0590(13) Uani 0.500(5) 1 d D . P D 1
H44D H 0.438066 0.037797 0.567460 0.089 Uiso 0.500(5) 1 calc R U P D 1
H44E H 0.362723 0.033676 0.549643 0.089 Uiso 0.500(5) 1 calc R U P D 1
H44F H 0.411527 0.023949 0.620052 0.089 Uiso 0.500(5) 1 calc R U P D 1
C43" C 0.3860(4) 0.1680(4) 0.6367(4) 0.0646(17) Uani 0.500(5) 1 d D . P D 2
H43G H 0.419101 0.202864 0.654091 0.097 Uiso 0.500(5) 1 calc R U P D 2
H43H H 0.384064 0.139727 0.670255 0.097 Uiso 0.500(5) 1 calc R U P D 2
H43I H 0.344595 0.190005 0.614769 0.097 Uiso 0.500(5) 1 calc R U P D 2
C44" C 0.3497(3) 0.0664(3) 0.5707(3) 0.0590(13) Uani 0.500(5) 1 d D . P D 2
H44G H 0.354237 0.039407 0.537587 0.089 Uiso 0.500(5) 1 calc R U P D 2
H44H H 0.307265 0.087371 0.555331 0.089 Uiso 0.500(5) 1 calc R U P D 2
H44I H 0.354974 0.036812 0.605867 0.089 Uiso 0.500(5) 1 calc R U P D 2
C45B C 0.27521(12) 0.22363(14) 0.38026(13) 0.0360(6) Uani 1 1 d . . . . .
H45B H 0.240111 0.215927 0.394951 0.043 Uiso 1 1 calc R U . . .
C46B C 0.26962(16) 0.16947(18) 0.33223(16) 0.0592(10) Uani 1 1 d . . . . .
H46D H 0.271838 0.124257 0.350543 0.089 Uiso 1 1 calc R U . . .
H46E H 0.304709 0.174690 0.318422 0.089 Uiso 1 1 calc R U . . .
H46F H 0.228716 0.174569 0.296768 0.089 Uiso 1 1 calc R U . . .
C47B C 0.26570(15) 0.29392(17) 0.35056(16) 0.0529(8) Uani 1 1 d . . . . .
H47D H 0.222276 0.297489 0.318666 0.079 Uiso 1 1 calc R U . . .
H47E H 0.296667 0.300691 0.331676 0.079 Uiso 1 1 calc R U . . .
H47F H 0.272054 0.328785 0.382243 0.079 Uiso 1 1 calc R U . . .
C48B C 0.51161(12) 0.27445(13) 0.48752(12) 0.0307(6) Uani 1 1 d . . . . .
H48C H 0.542899 0.278486 0.531438 0.037 Uiso 1 1 calc R U . . .
C49B C 0.54280(13) 0.23197(15) 0.45274(14) 0.0398(7) Uani 1 1 d . . . . .
H49G H 0.553189 0.186731 0.471615 0.060 Uiso 1 1 calc R U . . .
H49H H 0.582027 0.254459 0.454923 0.060 Uiso 1 1 calc R U . . .
H49I H 0.513224 0.227449 0.409348 0.060 Uiso 1 1 calc R U . . .
C50B C 0.49836(14) 0.34586(14) 0.46023(14) 0.0385(6) Uani 1 1 d . . . . .
H50G H 0.474428 0.371625 0.479699 0.058 Uiso 1 1 calc R U . . .
H50H H 0.473209 0.342984 0.415552 0.058 Uiso 1 1 calc R U . . .
H50I H 0.538910 0.368938 0.467893 0.058 Uiso 1 1 calc R U . . .
C51B C 0.36342(13) 0.39462(14) 0.57086(13) 0.0365(6) Uani 1 1 d . . . . .
C52B C 0.33069(17) 0.3286(2) 0.5493(2) 0.0823(14) Uani 1 1 d . . . . .
H52D H 0.287707 0.336682 0.517824 0.123 Uiso 1 1 calc R U . . .
H52E H 0.327612 0.304211 0.584394 0.123 Uiso 1 1 calc R U . . .
H52F H 0.355133 0.301148 0.531503 0.123 Uiso 1 1 calc R U . . .
C53B C 0.32076(17) 0.4323(2) 0.5975(2) 0.0765(13) Uani 1 1 d . . . . .
H53D H 0.277089 0.434976 0.565935 0.115 Uiso 1 1 calc R U . . .
H53E H 0.337391 0.478354 0.609882 0.115 Uiso 1 1 calc R U . . .
H53F H 0.320624 0.407567 0.633617 0.115 Uiso 1 1 calc R U . . .
C54B C 0.3618(2) 0.4357(3) 0.5165(2) 0.0949(15) Uani 1 1 d . U . . .
H54D H 0.383559 0.410636 0.494478 0.142 Uiso 1 1 calc R U . . .
H54E H 0.383393 0.479274 0.531030 0.142 Uiso 1 1 calc R U . . .
H54F H 0.317286 0.443954 0.488498 0.142 Uiso 1 1 calc R U . . .
Li1B Li 0.4422(2) 0.3224(2) 0.6003(2) 0.0412(11) Uani 1 1 d . . . . .
Li2B Li 0.4304(2) 0.4472(3) 0.6443(2) 0.0436(11) Uani 1 1 d . . . . .

loop_
_atom_site_aniso_label
_atom_site_aniso_U_11
_atom_site_aniso_U_22
_atom_site_aniso_U_33
_atom_site_aniso_U_23
_atom_site_aniso_U_13
_atom_site_aniso_U_12
N1A 0.0233(10) 0.0173(9) 0.0196(9) -0.0009(7) 0.0067(8) -0.0022(7)
C1A 0.0217(11) 0.0161(10) 0.0200(11) -0.0004(8) 0.0092(9) 0.0002(8)
C2A 0.0231(12) 0.0176(10) 0.0228(11) -0.0017(9) 0.0105(10) -0.0018(9)
C3A 0.0271(12) 0.0194(11) 0.0214(11) 0.0026(9) 0.0112(10) -0.0011(9)
C4A 0.0196(11) 0.0214(11) 0.0187(11) -0.0015(8) 0.0075(9) 0.0010(9)
C5A 0.0197(11) 0.0198(10) 0.0193(11) -0.0031(8) 0.0085(9) -0.0021(9)
C6A 0.0220(11) 0.0167(10) 0.0194(11) -0.0010(8) 0.0112(9) 0.0013(8)
C7A 0.0195(11) 0.0183(10) 0.0165(10) -0.0021(8) 0.0085(9) 0.0004(8)
C8A 0.0203(11) 0.0211(11) 0.0194(11) -0.0018(8) 0.0090(9) -0.0028(9)
C9A 0.0238(12) 0.0202(11) 0.0210(11) -0.0008(9) 0.0116(10) -0.0027(9)
C10A 0.0252(12) 0.0215(11) 0.0175(11) 0.0033(9) 0.0073(9) 0.0010(9)
C11A 0.0226(12) 0.0208(11) 0.0185(11) -0.0009(9) 0.0064(9) -0.0007(9)
C12A 0.0207(11) 0.0180(10) 0.0192(11) -0.0025(8) 0.0077(9) -0.0011(8)
C13A 0.0205(11) 0.0175(10) 0.0205(11) 0.0028(8) 0.0056(9) -0.0007(9)
C14A 0.0255(12) 0.0188(11) 0.0232(11) 0.0014(9) 0.0079(10) 0.0003(9)
C15A 0.0225(12) 0.0246(12) 0.0284(12) 0.0003(9) 0.0115(10) -0.0020(9)
C16A 0.0217(12) 0.0215(11) 0.0231(12) 0.0014(9) 0.0052(10) -0.0028(9)
C17A 0.0235(12) 0.0207(11) 0.0251(12) -0.0045(9) 0.0077(10) -0.0028(9)
C18A 0.0205(11) 0.0218(11) 0.0216(11) 0.0002(9) 0.0058(9) -0.0016(9)
C19A 0.0372(15) 0.0216(12) 0.0437(15) -0.0057(11) 0.0243(13) -0.0050(10)
C20A 0.090(3) 0.0336(15) 0.0427(17) -0.0136(13) 0.0351(18) -0.0138(16)
C21A 0.0458(19) 0.0398(17) 0.084(3) -0.0131(16) 0.0321(18) 0.0084(14)
C22A 0.0276(13) 0.0237(12) 0.0312(13) -0.0019(10) 0.0121(11) -0.0065(10)
C23A 0.0334(15) 0.0412(16) 0.0514(18) 0.0030(14) 0.0068(14) -0.0129(13)
C24A 0.0450(16) 0.0220(12) 0.0420(15) -0.0035(11) 0.0237(13) -0.0090(11)
C25A 0.0273(13) 0.0228(12) 0.0351(13) -0.0048(10) 0.0160(11) -0.0044(10)
C26A 0.0239(14) 0.0560(18) 0.0479(17) -0.0084(14) 0.0135(13) 0.0027(13)
C27A 0.0377(15) 0.0333(14) 0.0356(14) -0.0049(11) 0.0195(12) -0.0021(11)
C28A 0.0234(12) 0.0268(12) 0.0203(11) 0.0018(9) 0.0073(10) -0.0011(9)
C29A 0.0229(15) 0.057(2) 0.0322(16) 0.0175(14) 0.0022(12) -0.0029(13)
C30A 0.0451(19) 0.058(2) 0.0226(15) -0.0073(14) 0.0046(14) 0.0096(16)
C31A 0.0382(17) 0.0357(16) 0.0314(16) 0.0128(13) -0.0017(13) -0.0024(13)
C29' 0.0229(15) 0.057(2) 0.0322(16) 0.0175(14) 0.0022(12) -0.0029(13)
C30' 0.0451(19) 0.058(2) 0.0226(15) -0.0073(14) 0.0046(14) 0.0096(16)
C31' 0.0382(17) 0.0357(16) 0.0314(16) 0.0128(13) -0.0017(13) -0.0024(13)
C32A 0.0287(13) 0.0234(11) 0.0224(12) 0.0038(9) 0.0096(10) -0.0063(10)
C33A 0.0514(18) 0.0504(18) 0.0297(14) 0.0080(13) 0.0063(13) -0.0319(15)
C34A 0.0546(18) 0.0216(13) 0.063(2) 0.0046(12) 0.0365(16) -0.0033(12)
C35A 0.0368(15) 0.0373(14) 0.0301(13) 0.0059(11) 0.0176(12) -0.0044(11)
C36A 0.0252(12) 0.0208(11) 0.0192(11) 0.0032(9) 0.0018(10) -0.0047(9)
C37A 0.0272(13) 0.0252(12) 0.0264(13) 0.0030(10) 0.0031(11) -0.0025(10)
C38A 0.0282(14) 0.0308(13) 0.0341(14) 0.0027(11) 0.0017(11) 0.0002(11)
C39A 0.0333(15) 0.0315(14) 0.0293(14) 0.0007(11) -0.0043(11) -0.0041(11)
C40A 0.0439(16) 0.0312(14) 0.0264(13) -0.0074(11) 0.0059(12) -0.0092(12)
C41A 0.0347(14) 0.0251(12) 0.0232(12) -0.0003(10) 0.0066(11) -0.0049(10)
C42A 0.0264(13) 0.0357(14) 0.0315(14) -0.0031(11) 0.0035(11) 0.0029(11)
C43A 0.068(2) 0.0366(16) 0.051(2) -0.0093(14) 0.0114(17) 0.0056(15)
C44A 0.0334(16) 0.078(2) 0.0478(19) -0.0113(17) 0.0164(15) 0.0000(16)
C45A 0.0386(17) 0.0496(18) 0.0357(16) -0.0057(13) -0.0049(13) -0.0025(14)
C46A 0.0348(17) 0.072(2) 0.0406(18) 0.0152(16) -0.0066(14) 0.0022(16)
C47A 0.059(2) 0.076(2) 0.085(3) -0.031(2) -0.0217(19) 0.0062(19)
C48A 0.0370(15) 0.0392(15) 0.0287(14) -0.0115(11) 0.0066(12) -0.0007(12)
C49A 0.055(2) 0.0347(17) 0.047(2) -0.0050(14) 0.0300(18) -0.0014(15)
C50A 0.054(2) 0.052(2) 0.0327(18) 0.0050(15) 0.0196(17) 0.0210(17)
C49' 0.055(2) 0.0347(17) 0.047(2) -0.0050(14) 0.0300(18) -0.0014(15)
C50' 0.054(2) 0.052(2) 0.0327(18) 0.0050(15) 0.0196(17) 0.0210(17)
C51A 0.0283(15) 0.0372(15) 0.0566(19) -0.0102(14) 0.0038(14) -0.0052(12)
C52A 0.073(3) 0.065(2) 0.082(3) 0.032(2) 0.023(2) 0.000(2)
C53A 0.054(2) 0.0506(19) 0.0453(18) -0.0050(15) 0.0107(16) 0.0016(15)
C54A 0.059(2) 0.062(2) 0.058(2) 0.0139(18) 0.0182(18) 0.0172(18)
Li1A 0.048(3) 0.052(3) 0.055(3) -0.018(3) 0.016(3) -0.021(3)
Li2A 0.047(3) 0.048(3) 0.047(3) 0.004(2) 0.012(2) -0.004(2)
N1B 0.0293(11) 0.0244(10) 0.0243(10) 0.0043(8) 0.0133(9) 0.0093(8)
C1B 0.0268(12) 0.0257(12) 0.0208(11) 0.0056(9) 0.0137(10) 0.0084(9)
C2B 0.0291(13) 0.0254(12) 0.0267(12) 0.0048(9) 0.0171(11) 0.0085(10)
C3B 0.0360(14) 0.0239(12) 0.0284(13) -0.0003(10) 0.0194(11) 0.0049(10)
C4B 0.0299(13) 0.0289(12) 0.0213(12) 0.0020(9) 0.0145(10) 0.0033(10)
C5B 0.0275(12) 0.0267(12) 0.0227(12) 0.0064(9) 0.0152(10) 0.0086(10)
C6B 0.0297(13) 0.0232(11) 0.0224(11) 0.0038(9) 0.0154(10) 0.0065(9)
C7B 0.0282(13) 0.0254(12) 0.0201(11) 0.0046(9) 0.0113(10) 0.0075(10)
C8B 0.0261(12) 0.0276(12) 0.0213(11) 0.0042(9) 0.0098(10) 0.0096(10)
C9B 0.0321(13) 0.0246(12) 0.0241(12) 0.0046(9) 0.0153(11) 0.0091(10)
C10B 0.0317(13) 0.0293(12) 0.0220(12) 0.0008(10) 0.0116(11) 0.0073(10)
C11B 0.0258(13) 0.0322(13) 0.0227(12) 0.0045(10) 0.0103(10) 0.0084(10)
C12B 0.0267(12) 0.0264(12) 0.0229(12) 0.0060(9) 0.0137(10) 0.0091(10)
C13B 0.0290(13) 0.0226(11) 0.0256(12) -0.0007(9) 0.0129(10) 0.0042(10)
C14B 0.0395(15) 0.0291(13) 0.0328(14) 0.0042(11) 0.0215(12) 0.0102(11)
C15B 0.0364(14) 0.0297(13) 0.0360(14) -0.0005(11) 0.0236(12) 0.0070(11)
C16B 0.0287(13) 0.0234(12) 0.0351(14) -0.0023(10) 0.0159(11) 0.0049(10)
C17B 0.0319(14) 0.0223(12) 0.0403(15) 0.0052(10) 0.0203(12) 0.0058(10)
C18B 0.0264(13) 0.0260(12) 0.0322(13) 0.0005(10) 0.0159(11) 0.0044(10)
C19B 0.072(2) 0.0496(18) 0.068(2) 0.0308(16) 0.056(2) 0.0332(17)
C20B 0.065(3) 0.047(3) 0.084(4) 0.028(3) 0.054(3) 0.014(2)
C21B 0.070(3) 0.059(3) 0.056(3) 0.021(2) 0.047(3) 0.023(3)
C20" 0.065(3) 0.047(3) 0.084(4) 0.028(3) 0.054(3) 0.014(2)
C21" 0.070(3) 0.059(3) 0.056(3) 0.021(2) 0.047(3) 0.023(3)
C22B 0.0418(16) 0.0253(13) 0.0563(18) 0.0039(12) 0.0331(15) 0.0108(11)
C23B 0.0379(17) 0.0474(18) 0.071(2) 0.0161(16) 0.0203(17) 0.0185(14)
C24B 0.058(2) 0.0248(13) 0.075(2) -0.0067(14) 0.0414(18) 0.0031(13)
C25B 0.0347(14) 0.0328(14) 0.0442(16) 0.0105(12) 0.0268(13) 0.0135(11)
C26B 0.0511(19) 0.066(2) 0.0477(18) -0.0072(16) 0.0339(16) 0.0040(16)
C27B 0.041(2) 0.128(4) 0.080(3) -0.037(3) 0.040(2) -0.019(2)
C28B 0.0311(14) 0.0348(14) 0.0245(12) -0.0018(10) 0.0126(11) 0.0004(11)
C29B 0.0509(19) 0.0564(19) 0.0311(15) -0.0089(13) 0.0105(14) 0.0236(15)
C30B 0.060(2) 0.097(3) 0.051(2) 0.022(2) 0.0002(18) -0.039(2)
C31B 0.0355(16) 0.0592(19) 0.0287(14) -0.0098(13) 0.0043(12) 0.0160(14)
C32B 0.0351(14) 0.0287(13) 0.0265(13) 0.0004(10) 0.0154(11) 0.0119(11)
C33B 0.048(2) 0.064(2) 0.080(3) -0.048(2) 0.0016(19) 0.0173(17)
C34B 0.123(4) 0.076(3) 0.100(3) 0.048(2) 0.097(3) 0.065(3)
C35B 0.0397(15) 0.0307(14) 0.0385(15) -0.0048(11) 0.0120(13) 0.0147(12)
C36B 0.0275(13) 0.0277(12) 0.0230(12) -0.0005(10) 0.0097(10) 0.0087(10)
C37B 0.0291(14) 0.0353(14) 0.0325(14) 0.0035(11) 0.0154(11) 0.0072(11)
C38B 0.0257(13) 0.0343(14) 0.0408(15) -0.0012(11) 0.0171(12) 0.0008(11)
C39B 0.0266(13) 0.0312(13) 0.0303(13) -0.0045(10) 0.0091(11) 0.0023(10)
C40B 0.0290(13) 0.0323(13) 0.0256(13) 0.0040(10) 0.0071(11) 0.0023(10)
C41B 0.0254(13) 0.0296(13) 0.0270(13) 0.0006(10) 0.0082(10) 0.0036(10)
C42B 0.0390(17) 0.063(2) 0.0402(17) 0.0171(15) 0.0197(14) 0.0025(14)
C43B 0.072(5) 0.088(5) 0.042(4) 0.002(3) 0.032(4) -0.024(3)
C44B 0.087(4) 0.043(3) 0.051(3) 0.009(2) 0.030(3) -0.006(3)
C43" 0.072(5) 0.088(5) 0.042(4) 0.002(3) 0.032(4) -0.024(3)
C44" 0.087(4) 0.043(3) 0.051(3) 0.009(2) 0.030(3) -0.006(3)
C45B 0.0229(13) 0.0452(16) 0.0353(15) -0.0011(12) 0.0065(11) 0.0005(11)
C46B 0.0419(18) 0.063(2) 0.051(2) -0.0196(17) -0.0059(15) 0.0044(16)
C47B 0.0334(16) 0.0527(19) 0.054(2) 0.0097(15) -0.0031(15) 0.0072(14)
C48B 0.0249(13) 0.0390(14) 0.0244(12) 0.0031(11) 0.0055(10) -0.0005(11)
C49B 0.0331(15) 0.0413(16) 0.0469(17) 0.0063(13) 0.0176(13) 0.0046(12)
C50B 0.0386(16) 0.0354(15) 0.0438(16) -0.0009(12) 0.0187(13) -0.0039(12)
C51B 0.0280(14) 0.0348(14) 0.0434(16) 0.0020(12) 0.0105(12) 0.0093(11)
C52B 0.039(2) 0.059(2) 0.128(4) -0.036(2) 0.009(2) 0.0045(17)
C53B 0.040(2) 0.089(3) 0.090(3) -0.040(2) 0.016(2) 0.0121(19)
C54B 0.064(2) 0.117(3) 0.106(3) 0.064(3) 0.037(2) 0.032(2)
Li1B 0.036(3) 0.039(3) 0.047(3) 0.004(2) 0.014(2) 0.008(2)
Li2B 0.041(3) 0.043(3) 0.045(3) -0.003(2) 0.015(2) 0.007(2)

loop_
_atom_type_symbol
_atom_type_description
_atom_type_scat_dispersion_real
_atom_type_scat_dispersion_imag
_atom_type_scat_source
C C 0.0033 0.0016 'International Tables Vol C Tables 4.2.6.8 and 6.1.1.4'
H H 0.0000 0.0000 'International Tables Vol C Tables 4.2.6.8 and 6.1.1.4'
N N 0.0061 0.0033 'International Tables Vol C Tables 4.2.6.8 and 6.1.1.4'
Li Li -0.0003 0.0001 'International Tables Vol C Tables 4.2.6.8 and 6.1.1.4'

loop_
_geom_angle_atom_site_label_1
_geom_angle_atom_site_label_2
_geom_angle_atom_site_label_3
_geom_angle
_geom_angle_site_symmetry_1
_geom_angle_site_symmetry_3
_geom_angle_publ_flag
C1A N1A C12A 103.75(17) . . ?
C1A N1A Li1A 136.3(2) . . ?
C12A N1A Li1A 119.9(2) . . ?
N1A C1A C2A 129.3(2) . . ?
N1A C1A C6A 112.84(18) . . ?
C2A C1A C6A 117.8(2) . . ?
C3A C2A C1A 118.3(2) . . ?
C3A C2A C13A 116.18(19) . . ?
C1A C2A C13A 125.5(2) . . ?
C2A C3A C4A 124.5(2) . . ?
C2A C3A H3A 117.8 . . ?
C4A C3A H3A 117.8 . . ?
C5A C4A C3A 117.0(2) . . ?
C5A C4A C28A 121.98(19) . . ?
C3A C4A C28A 120.93(19) . . ?
C4A C5A C6A 120.3(2) . . ?
C4A C5A H5A 119.9 . . ?
C6A C5A H5A 119.9 . . ?
C5A C6A C1A 122.1(2) . . ?
C5A C6A C7A 132.6(2) . . ?
C1A C6A C7A 105.30(19) . . ?
C8A C7A C12A 121.8(2) . . ?
C8A C7A C6A 133.0(2) . . ?
C12A C7A C6A 105.14(18) . . ?
C9A C8A C7A 120.0(2) . . ?
C9A C8A H8A 120.0 . . ?
C7A C8A H8A 120.0 . . ?
C8A C9A C10A 117.8(2) . . ?
C8A C9A C32A 123.7(2) . . ?
C10A C9A C32A 118.5(2) . . ?
C11A C10A C9A 124.1(2) . . ?
C11A C10A H10A 118.0 . . ?
C9A C10A H10A 118.0 . . ?
C10A C11A C12A 118.0(2) . . ?
C10A C11A C36A 117.19(19) . . ?
C12A C11A C36A 124.8(2) . . ?
N1A C12A C11A 128.7(2) . . ?
N1A C12A C7A 112.97(19) . . ?
C11A C12A C7A 118.3(2) . . ?
C14A C13A C18A 119.9(2) . . ?
C14A C13A C2A 120.5(2) . . ?
C18A C13A C2A 119.0(2) . . ?
C14A C13A Li2A 73.04(19) . . ?
C18A C13A Li2A 71.96(19) . . ?
C2A C13A Li2A 134.7(2) . . ?
C15A C14A C13A 119.1(2) . . ?
C15A C14A C19A 119.2(2) . . ?
C13A C14A C19A 121.7(2) . . ?
C15A C14A Li2A 72.63(19) . . ?
C13A C14A Li2A 73.00(19) . . ?
C19A C14A Li2A 127.2(2) . . ?
C14A C15A C16A 122.1(2) . . ?
C14A C15A Li2A 73.58(19) . . ?
C16A C15A Li2A 74.27(19) . . ?
C14A C15A H15A 118.7 . . ?
C16A C15A H15A 118.7 . . ?
Li2A C15A H15A 118.7 . . ?
C17A C16A C15A 117.6(2) . . ?
C17A C16A C22A 122.4(2) . . ?
C15A C16A C22A 120.1(2) . . ?
C17A C16A Li2A 71.02(19) . . ?
C15A C16A Li2A 72.02(19) . . ?
C22A C16A Li2A 127.9(2) . . ?
C16A C17A C18A 122.4(2) . . ?
C16A C17A Li2A 75.34(19) . . ?
C18A C17A Li2A 73.38(18) . . ?
C16A C17A H17A 118.7 . . ?
C18A C17A H17A 118.7 . . ?
Li2A C17A H17A 118.7 . . ?
C17A C18A C13A 118.9(2) . . ?
C17A C18A C25A 119.9(2) . . ?
C13A C18A C25A 121.1(2) . . ?
C17A C18A Li2A 72.37(18) . . ?
C13A C18A Li2A 73.89(19) . . ?
C25A C18A Li2A 128.5(2) . . ?
C21A C19A C14A 112.0(2) . . ?
C21A C19A C20A 112.0(3) . . ?
C14A C19A C20A 110.3(2) . . ?
C21A C19A H19A 107.4 . . ?
C14A C19A H19A 107.4 . . ?
C20A C19A H19A 107.4 . . ?
C19A C20A H20A 109.5 . . ?
C19A C20A H20B 109.5 . . ?
H20A C20A H20B 109.5 . . ?
C19A C20A H20C 109.5 . . ?
H20A C20A H20C 109.5 . . ?
H20B C20A H20C 109.5 . . ?
C19A C21A H21A 109.5 . . ?
C19A C21A H21B 109.5 . . ?
H21A C21A H21B 109.5 . . ?
C19A C21A H21C 109.5 . . ?
H21A C21A H21C 109.5 . . ?
H21B C21A H21C 109.5 . . ?
C24A C22A C16A 113.4(2) . . ?
C24A C22A C23A 110.4(2) . . ?
C16A C22A C23A 110.9(2) . . ?
C24A C22A H22A 107.3 . . ?
C16A C22A H22A 107.3 . . ?
C23A C22A H22A 107.3 . . ?
C22A C23A H23A 109.5 . . ?
C22A C23A H23B 109.5 . . ?
H23A C23A H23B 109.5 . . ?
C22A C23A H23C 109.5 . . ?
H23A C23A H23C 109.5 . . ?
H23B C23A H23C 109.5 . . ?
C22A C24A H24A 109.5 . . ?
C22A C24A H24B 109.5 . . ?
H24A C24A H24B 109.5 . . ?
C22A C24A H24C 109.5 . . ?
H24A C24A H24C 109.5 . . ?
H24B C24A H24C 109.5 . . ?
C18A C25A C27A 113.2(2) . . ?
C18A C25A C26A 109.7(2) . . ?
C27A C25A C26A 110.7(2) . . ?
C18A C25A H25A 107.7 . . ?
C27A C25A H25A 107.7 . . ?
C26A C25A H25A 107.7 . . ?
C25A C26A H26A 109.5 . . ?
C25A C26A H26B 109.5 . . ?
H26A C26A H26B 109.5 . . ?
C25A C26A H26C 109.5 . . ?
H26A C26A H26C 109.5 . . ?
H26B C26A H26C 109.5 . . ?
C25A C27A H27A 109.5 . . ?
C25A C27A H27B 109.5 . . ?
H27A C27A H27B 109.5 . . ?
C25A C27A H27C 109.5 . . ?
H27A C27A H27C 109.5 . . ?
H27B C27A H27C 109.5 . . ?
C31' C28A C30' 110.8(7) . . ?
C30A C28A C29A 109.6(2) . . ?
C30A C28A C4A 108.76(19) . . ?
C31' C28A C4A 104.1(11) . . ?
C30' C28A C4A 115.4(11) . . ?
C29A C28A C4A 111.18(19) . . ?
C31' C28A C29' 109.5(7) . . ?
C30' C28A C29' 109.5(7) . . ?
C4A C28A C29' 107.3(11) . . ?
C30A C28A C31A 107.8(2) . . ?
C29A C28A C31A 107.1(2) . . ?
C4A C28A C31A 112.30(19) . . ?
C28A C29A H29A 109.5 . . ?
C28A C29A H29B 109.5 . . ?
H29A C29A H29B 109.5 . . ?
C28A C29A H29C 109.5 . . ?
H29A C29A H29C 109.5 . . ?
H29B C29A H29C 109.5 . . ?
C28A C30A H30A 109.5 . . ?
C28A C30A H30B 109.5 . . ?
H30A C30A H30B 109.5 . . ?
C28A C30A H30C 109.5 . . ?
H30A C30A H30C 109.5 . . ?
H30B C30A H30C 109.5 . . ?
C28A C31A H31A 109.5 . . ?
C28A C31A H31B 109.5 . . ?
H31A C31A H31B 109.5 . . ?
C28A C31A H31C 109.5 . . ?
H31A C31A H31C 109.5 . . ?
H31B C31A H31C 109.5 . . ?
C28A C29' H29D 109.5 . . ?
C28A C29' H29E 109.5 . . ?
H29D C29' H29E 109.5 . . ?
C28A C29' H29F 109.5 . . ?
H29D C29' H29F 109.5 . . ?
H29E C29' H29F 109.5 . . ?
C28A C30' H30D 109.5 . . ?
C28A C30' H30E 109.5 . . ?
H30D C30' H30E 109.5 . . ?
C28A C30' H30F 109.5 . . ?
H30D C30' H30F 109.5 . . ?
H30E C30' H30F 109.5 . . ?
C28A C31' H31D 109.5 . . ?
C28A C31' H31E 109.5 . . ?
H31D C31' H31E 109.5 . . ?
C28A C31' H31F 109.5 . . ?
H31D C31' H31F 109.5 . . ?
H31E C31' H31F 109.5 . . ?
C33A C32A C35A 108.6(2) . . ?
C33A C32A C34A 107.8(2) . . ?
C35A C32A C34A 109.1(2) . . ?
C33A C32A C9A 111.57(19) . . ?
C35A C32A C9A 109.47(19) . . ?
C34A C32A C9A 110.2(2) . . ?
C32A C33A H33A 109.5 . . ?
C32A C33A H33B 109.5 . . ?
H33A C33A H33B 109.5 . . ?
C32A C33A H33C 109.5 . . ?
H33A C33A H33C 109.5 . . ?
H33B C33A H33C 109.5 . . ?
C32A C34A H34A 109.5 . . ?
C32A C34A H34B 109.5 . . ?
H34A C34A H34B 109.5 . . ?
C32A C34A H34C 109.5 . . ?
H34A C34A H34C 109.5 . . ?
H34B C34A H34C 109.5 . . ?
C32A C35A H35A 109.5 . . ?
C32A C35A H35B 109.5 . . ?
H35A C35A H35B 109.5 . . ?
C32A C35A H35C 109.5 . . ?
H35A C35A H35C 109.5 . . ?
H35B C35A H35C 109.5 . . ?
C41A C36A C37A 120.1(2) . . ?
C41A C36A C11A 119.6(2) . . ?
C37A C36A C11A 119.9(2) . . ?
C38A C37A C36A 118.9(2) . . ?
C38A C37A C42A 119.4(2) . . ?
C36A C37A C42A 121.6(2) . . ?
C39A C38A C37A 122.2(3) . . ?
C39A C38A H38A 118.9 . . ?
C37A C38A H38A 118.9 . . ?
C38A C39A C40A 118.2(2) . . ?
C38A C39A C45A 118.2(3) . . ?
C40A C39A C45A 123.6(3) . . ?
C39A C40A C41A 122.0(2) . . ?
C39A C40A H40A 119.0 . . ?
C41A C40A H40A 119.0 . . ?
C40A C41A C36A 118.7(2) . . ?
C40A C41A C48A 120.7(2) . . ?
C36A C41A C48A 120.5(2) . . ?
C37A C42A C43A 111.2(2) . . ?
C37A C42A C44A 112.4(2) . . ?
C43A C42A C44A 110.7(3) . . ?
C37A C42A H42A 107.4 . . ?
C43A C42A H42A 107.4 . . ?
C44A C42A H42A 107.4 . . ?
C42A C43A H43A 109.5 . . ?
C42A C43A H43B 109.5 . . ?
H43A C43A H43B 109.5 . . ?
C42A C43A H43C 109.5 . . ?
H43A C43A H43C 109.5 . . ?
H43B C43A H43C 109.5 . . ?
C42A C44A H44A 109.5 . . ?
C42A C44A H44B 109.5 . . ?
H44A C44A H44B 109.5 . . ?
C42A C44A H44C 109.5 . . ?
H44A C44A H44C 109.5 . . ?
H44B C44A H44C 109.5 . . ?
C47A C45A C46A 113.5(3) . . ?
C47A C45A C39A 114.9(3) . . ?
C46A C45A C39A 110.1(2) . . ?
C47A C45A H45A 105.9 . . ?
C46A C45A H45A 105.9 . . ?
C39A C45A H45A 105.9 . . ?
C45A C46A H46A 109.5 . . ?
C45A C46A H46B 109.5 . . ?
H46A C46A H46B 109.5 . . ?
C45A C46A H46C 109.5 . . ?
H46A C46A H46C 109.5 . . ?
H46B C46A H46C 109.5 . . ?
C45A C47A H47A 109.5 . . ?
C45A C47A H47B 109.5 . . ?
H47A C47A H47B 109.5 . . ?
C45A C47A H47C 109.5 . . ?
H47A C47A H47C 109.5 . . ?
H47B C47A H47C 109.5 . . ?
C49A C48A C41A 113.1(2) . . ?
C41A C48A C50' 123.5(9) . . ?
C49A C48A C50A 109.2(2) . . ?
C41A C48A C50A 109.2(2) . . ?
C41A C48A C49' 110.7(8) . . ?
C50' C48A C49' 106.5(7) . . ?
C49A C48A H48A 108.4 . . ?
C41A C48A H48A 108.4 . . ?
C50A C48A H48A 108.4 . . ?
C41A C48A H48B 104.9 . . ?
C50' C48A H48B 104.9 . . ?
C49' C48A H48B 104.9 . . ?
C48A C49A H49A 109.5 . . ?
C48A C49A H49B 109.5 . . ?
H49A C49A H49B 109.5 . . ?
C48A C49A H49C 109.5 . . ?
H49A C49A H49C 109.5 . . ?
H49B C49A H49C 109.5 . . ?
C48A C50A H50A 109.5 . . ?
C48A C50A H50B 109.5 . . ?
H50A C50A H50B 109.5 . . ?
C48A C50A H50C 109.5 . . ?
H50A C50A H50C 109.5 . . ?
H50B C50A H50C 109.5 . . ?
C48A C49' H49D 109.5 . . ?
C48A C49' H49E 109.5 . . ?
H49D C49' H49E 109.5 . . ?
C48A C49' H49F 109.5 . . ?
H49D C49' H49F 109.5 . . ?
H49E C49' H49F 109.5 . . ?
C48A C50' H50D 109.5 . . ?
C48A C50' H50E 109.5 . . ?
H50D C50' H50E 109.5 . . ?
C48A C50' H50F 109.5 . . ?
H50D C50' H50F 109.5 . . ?
H50E C50' H50F 109.5 . . ?
C52A C51A C53A 108.9(3) . . ?
C52A C51A C54A 106.0(3) . . ?
C53A C51A C54A 107.5(3) . . ?
C52A C51A Li2A 158.8(3) . . ?
C53A C51A Li2A 87.0(2) . . ?
C54A C51A Li2A 81.3(3) . . ?
C52A C51A Li1A 81.4(3) . . ?
C53A C51A Li1A 118.5(3) . . ?
C54A C51A Li1A 128.2(3) . . ?
Li2A C51A Li1A 78.6(2) . . ?
C51A C52A Li1A 62.0(2) . . ?
C51A C52A H52A 109.5 . . ?
Li1A C52A H52A 166.6 . . ?
C51A C52A H52B 109.5 . . ?
Li1A C52A H52B 83.6 . . ?
H52A C52A H52B 109.5 . . ?
C51A C52A H52C 109.5 . . ?
Li1A C52A H52C 66.9 . . ?
H52A C52A H52C 109.5 . . ?
H52B C52A H52C 109.5 . . ?
C51A C53A Li2A 55.6(2) . . ?
C51A C53A H53A 109.5 . . ?
Li2A C53A H53A 134.7 . . ?
C51A C53A H53B 109.5 . . ?
Li2A C53A H53B 115.8 . . ?
H53A C53A H53B 109.5 . . ?
C51A C53A H53C 109.5 . . ?
Li2A C53A H53C 54.9 . . ?
H53A C53A H53C 109.5 . . ?
H53B C53A H53C 109.5 . . ?
C51A C54A Li2A 58.9(2) . . ?
C51A C54A H54A 109.5 . . ?
Li2A C54A H54A 143.8 . . ?
C51A C54A H54B 109.5 . . ?
Li2A C54A H54B 54.8 . . ?
H54A C54A H54B 109.5 . . ?
C51A C54A H54C 109.5 . . ?
Li2A C54A H54C 106.7 . . ?
H54A C54A H54C 109.5 . . ?
H54B C54A H54C 109.5 . . ?
N1A Li1A C51A 155.7(4) . . ?
N1A Li1A C52A 167.2(3) . . ?
C51A Li1A C52A 36.64(14) . . ?
N1A Li1A Li2A 106.8(3) . . ?
C51A Li1A Li2A 48.92(18) . . ?
C52A Li1A Li2A 85.4(2) . . ?
C51A Li2A C17A 145.9(3) . . ?
C51A Li2A C54A 39.86(16) . . ?
C17A Li2A C54A 144.1(3) . . ?
C51A Li2A C18A 140.5(3) . . ?
C17A Li2A C18A 34.24(11) . . ?
C54A Li2A C18A 178.3(3) . . ?
C51A Li2A C15A 147.8(3) . . ?
C17A Li2A C15A 60.00(15) . . ?
C54A Li2A C15A 108.5(2) . . ?
C18A Li2A C15A 71.31(17) . . ?
C51A Li2A C13A 139.3(3) . . ?
C17A Li2A C13A 60.77(15) . . ?
C54A Li2A C13A 147.3(3) . . ?
C18A Li2A C13A 34.15(11) . . ?
C15A Li2A C13A 60.38(15) . . ?
C51A Li2A C14A 142.3(3) . . ?
C17A Li2A C14A 71.27(17) . . ?
C54A Li2A C14A 119.8(3) . . ?
C18A Li2A C14A 61.08(15) . . ?
C15A Li2A C14A 33.79(11) . . ?
C13A Li2A C14A 33.96(11) . . ?
C51A Li2A C16A 149.1(3) . . ?
C17A Li2A C16A 33.65(11) . . ?
C54A Li2A C16A 117.8(2) . . ?
C18A Li2A C16A 61.07(15) . . ?
C15A Li2A C16A 33.71(11) . . ?
C13A Li2A C16A 71.52(16) . . ?
C14A Li2A C16A 60.80(15) . . ?
C51A Li2A C53A 37.38(14) . . ?
C17A Li2A C53A 108.9(2) . . ?
C54A Li2A C53A 60.76(18) . . ?
C18A Li2A C53A 118.4(3) . . ?
C15A Li2A C53A 147.2(3) . . ?
C13A Li2A C53A 145.1(3) . . ?
C14A Li2A C53A 178.9(3) . . ?
C16A Li2A C53A 119.9(2) . . ?
C51A Li2A Li1A 52.46(18) . . ?
C17A Li2A Li1A 130.4(3) . . ?
C54A Li2A Li1A 82.7(2) . . ?
C18A Li2A Li1A 98.7(2) . . ?
C15A Li2A Li1A 136.0(3) . . ?
C13A Li2A Li1A 86.9(2) . . ?
C14A Li2A Li1A 103.2(2) . . ?
C16A Li2A Li1A 158.1(3) . . ?
C53A Li2A Li1A 75.8(2) . . ?
C1B N1B C12B 103.89(18) . . ?
C1B N1B Li1B 136.6(2) . . ?
C12B N1B Li1B 119.5(2) . . ?
N1B C1B C2B 129.6(2) . . ?
N1B C1B C6B 112.8(2) . . ?
C2B C1B C6B 117.6(2) . . ?
C3B C2B C1B 118.1(2) . . ?
C3B C2B C13B 116.3(2) . . ?
C1B C2B C13B 125.5(2) . . ?
C2B C3B C4B 124.7(2) . . ?
C2B C3B H3B 117.6 . . ?
C4B C3B H3B 117.6 . . ?
C5B C4B C3B 117.1(2) . . ?
C5B C4B C28B 123.5(2) . . ?
C3B C4B C28B 119.4(2) . . ?
C4B C5B C6B 120.3(2) . . ?
C4B C5B H5B 119.8 . . ?
C6B C5B H5B 119.8 . . ?
C5B C6B C1B 122.1(2) . . ?
C5B C6B C7B 132.8(2) . . ?
C1B C6B C7B 105.1(2) . . ?
C8B C7B C12B 121.6(2) . . ?
C8B C7B C6B 132.9(2) . . ?
C12B C7B C6B 105.3(2) . . ?
C9B C8B C7B 120.4(2) . . ?
C9B C8B H8B 119.8 . . ?
C7B C8B H8B 119.8 . . ?
C8B C9B C10B 117.3(2) . . ?
C8B C9B C32B 122.3(2) . . ?
C10B C9B C32B 120.0(2) . . ?
C11B C10B C9B 124.1(2) . . ?
C11B C10B H10B 117.9 . . ?
C9B C10B H10B 117.9 . . ?
C10B C11B C12B 118.0(2) . . ?
C10B C11B C36B 118.1(2) . . ?
C12B C11B C36B 123.9(2) . . ?
N1B C12B C11B 128.6(2) . . ?
N1B C12B C7B 112.9(2) . . ?
C11B C12B C7B 118.5(2) . . ?
C18B C13B C14B 119.3(2) . . ?
C18B C13B C2B 119.2(2) . . ?
C14B C13B C2B 121.0(2) . . ?
C18B C13B Li2B 71.61(19) . . ?
C14B C13B Li2B 72.71(19) . . ?
C2B C13B Li2B 134.4(2) . . ?
C15B C14B C13B 119.1(2) . . ?
C15B C14B C19B 120.3(2) . . ?
C13B C14B C19B 120.5(2) . . ?
C15B C14B Li2B 72.92(19) . . ?
C13B C14B Li2B 73.02(19) . . ?
C19B C14B Li2B 127.6(2) . . ?
C16B C15B C14B 122.4(2) . . ?
C16B C15B Li2B 73.75(19) . . ?
C14B C15B Li2B 72.94(19) . . ?
C16B C15B H15B 118.5 . . ?
C14B C15B H15B 118.5 . . ?
Li2B C15B H15B 118.5 . . ?
C15B C16B C17B 117.5(2) . . ?
C15B C16B C22B 121.4(2) . . ?
C17B C16B C22B 121.1(2) . . ?
C15B C16B Li2B 72.57(19) . . ?
C17B C16B Li2B 70.27(19) . . ?
C22B C16B Li2B 129.3(2) . . ?
C16B C17B C18B 122.3(2) . . ?
C16B C17B Li2B 75.62(19) . . ?
C18B C17B Li2B 73.70(19) . . ?
C16B C17B H17B 118.8 . . ?
C18B C17B H17B 118.8 . . ?
Li2B C17B H17B 118.8 . . ?
C17B C18B C13B 119.4(2) . . ?
C17B C18B C25B 119.2(2) . . ?
C13B C18B C25B 121.4(2) . . ?
C17B C18B Li2B 71.64(19) . . ?
C13B C18B Li2B 74.02(19) . . ?
C25B C18B Li2B 128.3(2) . . ?
C20B C19B C14B 114.5(3) . . ?
C14B C19B C21" 118.1(3) . . ?
C20B C19B C21B 110.3(4) . . ?
C14B C19B C21B 102.9(3) . . ?
C14B C19B C20" 105.2(3) . . ?
C21" C19B C20" 101.5(4) . . ?
C20B C19B H19B 109.7 . . ?
C14B C19B H19B 109.7 . . ?
C21B C19B H19B 109.7 . . ?
C14B C19B H19C 110.5 . . ?
C21" C19B H19C 110.5 . . ?
C20" C19B H19C 110.5 . . ?
C19B C20B H20D 109.5 . . ?
C19B C20B H20E 109.5 . . ?
H20D C20B H20E 109.5 . . ?
C19B C20B H20F 109.5 . . ?
H20D C20B H20F 109.5 . . ?
H20E C20B H20F 109.5 . . ?
C19B C21B H21D 109.5 . . ?
C19B C21B H21E 109.5 . . ?
H21D C21B H21E 109.5 . . ?
C19B C21B H21F 109.5 . . ?
H21D C21B H21F 109.5 . . ?
H21E C21B H21F 109.5 . . ?
C19B C20" H20G 109.5 . . ?
C19B C20" H20H 109.5 . . ?
H20G C20" H20H 109.5 . . ?
C19B C20" H20I 109.5 . . ?
H20G C20" H20I 109.5 . . ?
H20H C20" H20I 109.5 . . ?
C19B C21" H21G 109.5 . . ?
C19B C21" H21H 109.5 . . ?
H21G C21" H21H 109.5 . . ?
C19B C21" H21I 109.5 . . ?
H21G C21" H21I 109.5 . . ?
H21H C21" H21I 109.5 . . ?
C16B C22B C23B 113.0(2) . . ?
C16B C22B C24B 110.2(2) . . ?
C23B C22B C24B 110.5(3) . . ?
C16B C22B H22B 107.6 . . ?
C23B C22B H22B 107.6 . . ?
C24B C22B H22B 107.6 . . ?
C22B C23B H23D 109.5 . . ?
C22B C23B H23E 109.5 . . ?
H23D C23B H23E 109.5 . . ?
C22B C23B H23F 109.5 . . ?
H23D C23B H23F 109.5 . . ?
H23E C23B H23F 109.5 . . ?
C22B C24B H24D 109.5 . . ?
C22B C24B H24E 109.5 . . ?
H24D C24B H24E 109.5 . . ?
C22B C24B H24F 109.5 . . ?
H24D C24B H24F 109.5 . . ?
H24E C24B H24F 109.5 . . ?
C26B C25B C18B 112.2(2) . . ?
C26B C25B C27B 109.8(3) . . ?
C18B C25B C27B 110.2(2) . . ?
C26B C25B H25B 108.2 . . ?
C18B C25B H25B 108.2 . . ?
C27B C25B H25B 108.2 . . ?
C25B C26B H26D 109.5 . . ?
C25B C26B H26E 109.5 . . ?
H26D C26B H26E 109.5 . . ?
C25B C26B H26F 109.5 . . ?
H26D C26B H26F 109.5 . . ?
H26E C26B H26F 109.5 . . ?
C25B C27B H27D 109.5 . . ?
C25B C27B H27E 109.5 . . ?
H27D C27B H27E 109.5 . . ?
C25B C27B H27F 109.5 . . ?
H27D C27B H27F 109.5 . . ?
H27E C27B H27F 109.5 . . ?
C31B C28B C30B 109.5(3) . . ?
C31B C28B C4B 112.2(2) . . ?
C30B C28B C4B 108.6(2) . . ?
C31B C28B C29B 106.8(2) . . ?
C30B C28B C29B 109.2(3) . . ?
C4B C28B C29B 110.6(2) . . ?
C28B C29B H29G 109.5 . . ?
C28B C29B H29H 109.5 . . ?
H29G C29B H29H 109.5 . . ?
C28B C29B H29I 109.5 . . ?
H29G C29B H29I 109.5 . . ?
H29H C29B H29I 109.5 . . ?
C28B C30B H30G 109.5 . . ?
C28B C30B H30H 109.5 . . ?
H30G C30B H30H 109.5 . . ?
C28B C30B H30I 109.5 . . ?
H30G C30B H30I 109.5 . . ?
H30H C30B H30I 109.5 . . ?
C28B C31B H31G 109.5 . . ?
C28B C31B H31H 109.5 . . ?
H31G C31B H31H 109.5 . . ?
C28B C31B H31I 109.5 . . ?
H31G C31B H31I 109.5 . . ?
H31H C31B H31I 109.5 . . ?
C33B C32B C35B 108.3(2) . . ?
C33B C32B C34B 109.4(3) . . ?
C35B C32B C34B 107.3(3) . . ?
C33B C32B C9B 112.4(2) . . ?
C35B C32B C9B 111.6(2) . . ?
C34B C32B C9B 107.8(2) . . ?
C32B C33B H33D 109.5 . . ?
C32B C33B H33E 109.5 . . ?
H33D C33B H33E 109.5 . . ?
C32B C33B H33F 109.5 . . ?
H33D C33B H33F 109.5 . . ?
H33E C33B H33F 109.5 . . ?
C32B C34B H34D 109.5 . . ?
C32B C34B H34E 109.5 . . ?
H34D C34B H34E 109.5 . . ?
C32B C34B H34F 109.5 . . ?
H34D C34B H34F 109.5 . . ?
H34E C34B H34F 109.5 . . ?
C32B C35B H35D 109.5 . . ?
C32B C35B H35E 109.5 . . ?
H35D C35B H35E 109.5 . . ?
C32B C35B H35F 109.5 . . ?
H35D C35B H35F 109.5 . . ?
H35E C35B H35F 109.5 . . ?
C37B C36B C41B 119.9(2) . . ?
C37B C36B C11B 121.4(2) . . ?
C41B C36B C11B 118.4(2) . . ?
C38B C37B C36B 118.7(2) . . ?
C38B C37B C42B 120.7(2) . . ?
C36B C37B C42B 120.6(2) . . ?
C39B C38B C37B 122.4(2) . . ?
C39B C38B H38B 118.8 . . ?
C37B C38B H38B 118.8 . . ?
C40B C39B C38B 118.1(2) . . ?
C40B C39B C45B 121.5(2) . . ?
C38B C39B C45B 120.5(2) . . ?
C39B C40B C41B 122.1(2) . . ?
C39B C40B H40B 118.9 . . ?
C41B C40B H40B 118.9 . . ?
C40B C41B C36B 118.8(2) . . ?
C40B C41B C48B 120.6(2) . . ?
C36B C41B C48B 120.6(2) . . ?
C44B C42B C43B 114.4(4) . . ?
C44B C42B C37B 114.4(3) . . ?
C43B C42B C37B 114.9(4) . . ?
C37B C42B C43" 108.7(4) . . ?
C37B C42B C44" 111.6(3) . . ?
C43" C42B C44" 105.5(4) . . ?
C44B C42B H42B 103.7 . . ?
C43B C42B H42B 103.7 . . ?
C37B C42B H42B 103.7 . . ?
C37B C42B H42C 110.3 . . ?
C43" C42B H42C 110.3 . . ?
C44" C42B H42C 110.3 . . ?
C42B C43B H43D 109.5 . . ?
C42B C43B H43E 109.5 . . ?
H43D C43B H43E 109.5 . . ?
C42B C43B H43F 109.5 . . ?
H43D C43B H43F 109.5 . . ?
H43E C43B H43F 109.5 . . ?
C42B C44B H44D 109.5 . . ?
C42B C44B H44E 109.5 . . ?
H44D C44B H44E 109.5 . . ?
C42B C44B H44F 109.5 . . ?
H44D C44B H44F 109.5 . . ?
H44E C44B H44F 109.5 . . ?
C42B C43" H43G 109.5 . . ?
C42B C43" H43H 109.5 . . ?
H43G C43" H43H 109.5 . . ?
C42B C43" H43I 109.5 . . ?
H43G C43" H43I 109.5 . . ?
H43H C43" H43I 109.5 . . ?
C42B C44" H44G 109.5 . . ?
C42B C44" H44H 109.5 . . ?
H44G C44" H44H 109.5 . . ?
C42B C44" H44I 109.5 . . ?
H44G C44" H44I 109.5 . . ?
H44H C44" H44I 109.5 . . ?
C46B C45B C47B 109.8(3) . . ?
C46B C45B C39B 109.7(2) . . ?
C47B C45B C39B 113.5(2) . . ?
C46B C45B H45B 107.9 . . ?
C47B C45B H45B 107.9 . . ?
C39B C45B H45B 107.9 . . ?
C45B C46B H46D 109.5 . . ?
C45B C46B H46E 109.5 . . ?
H46D C46B H46E 109.5 . . ?
C45B C46B H46F 109.5 . . ?
H46D C46B H46F 109.5 . . ?
H46E C46B H46F 109.5 . . ?
C45B C47B H47D 109.5 . . ?
C45B C47B H47E 109.5 . . ?
H47D C47B H47E 109.5 . . ?
C45B C47B H47F 109.5 . . ?
H47D C47B H47F 109.5 . . ?
H47E C47B H47F 109.5 . . ?
C41B C48B C50B 112.4(2) . . ?
C41B C48B C49B 111.6(2) . . ?
C50B C48B C49B 109.6(2) . . ?
C41B C48B H48C 107.7 . . ?
C50B C48B H48C 107.7 . . ?
C49B C48B H48C 107.7 . . ?
C48B C49B H49G 109.5 . . ?
C48B C49B H49H 109.5 . . ?
H49G C49B H49H 109.5 . . ?
C48B C49B H49I 109.5 . . ?
H49G C49B H49I 109.5 . . ?
H49H C49B H49I 109.5 . . ?
C48B C50B H50G 109.5 . . ?
C48B C50B H50H 109.5 . . ?
H50G C50B H50H 109.5 . . ?
C48B C50B H50I 109.5 . . ?
H50G C50B H50I 109.5 . . ?
H50H C50B H50I 109.5 . . ?
C52B C51B C54B 109.9(4) . . ?
C52B C51B C53B 104.3(3) . . ?
C54B C51B C53B 106.3(3) . . ?
C52B C51B Li2B 145.7(3) . . ?
C54B C51B Li2B 101.8(3) . . ?
C53B C51B Li2B 78.2(2) . . ?
C52B C51B Li1B 77.2(2) . . ?
C54B C51B Li1B 111.2(3) . . ?
C53B C51B Li1B 139.4(3) . . ?
Li2B C51B Li1B 79.5(2) . . ?
C51B C52B Li1B 64.8(2) . . ?
C51B C52B H52D 109.5 . . ?
Li1B C52B H52D 162.2 . . ?
C51B C52B H52E 109.5 . . ?
Li1B C52B H52E 88.2 . . ?
H52D C52B H52E 109.5 . . ?
C51B C52B H52F 109.5 . . ?
Li1B C52B H52F 60.4 . . ?
H52D C52B H52F 109.5 . . ?
H52E C52B H52F 109.5 . . ?
C51B C53B Li2B 61.2(2) . . ?
C51B C53B H53D 109.5 . . ?
Li2B C53B H53D 159.2 . . ?
C51B C53B H53E 109.5 . . ?
Li2B C53B H53E 61.6 . . ?
H53D C53B H53E 109.5 . . ?
C51B C53B H53F 109.5 . . ?
Li2B C53B H53F 91.3 . . ?
H53D C53B H53F 109.5 . . ?
H53E C53B H53F 109.5 . . ?
C51B C54B H54D 109.5 . . ?
C51B C54B H54E 109.5 . . ?
H54D C54B H54E 109.5 . . ?
C51B C54B H54F 109.5 . . ?
H54D C54B H54F 109.5 . . ?
H54E C54B H54F 109.5 . . ?
N1B Li1B C51B 154.1(3) . . ?
N1B Li1B C52B 159.6(3) . . ?
C51B Li1B C52B 38.07(14) . . ?
N1B Li1B Li2B 105.6(2) . . ?
C51B Li1B Li2B 48.63(16) . . ?
C52B Li1B Li2B 84.2(2) . . ?
C51B Li2B C53B 40.54(15) . . ?
C51B Li2B C17B 146.1(3) . . ?
C53B Li2B C17B 138.3(3) . . ?
C51B Li2B C18B 141.0(3) . . ?
C53B Li2B C18B 172.3(3) . . ?
C17B Li2B C18B 34.66(11) . . ?
C51B Li2B C15B 147.0(3) . . ?
C53B Li2B C15B 108.2(2) . . ?
C17B Li2B C15B 60.38(15) . . ?
C18B Li2B C15B 71.63(17) . . ?
C51B Li2B C14B 141.3(3) . . ?
C53B Li2B C14B 122.8(3) . . ?
C17B Li2B C14B 72.14(17) . . ?
C18B Li2B C14B 61.50(15) . . ?
C15B Li2B C14B 34.14(11) . . ?
C51B Li2B C13B 138.9(2) . . ?
C53B Li2B C13B 152.4(3) . . ?
C17B Li2B C13B 61.59(15) . . ?
C18B Li2B C13B 34.37(11) . . ?
C15B Li2B C13B 60.91(15) . . ?
C14B Li2B C13B 34.27(11) . . ?
C51B Li2B C16B 148.7(3) . . ?
C53B Li2B C16B 113.7(2) . . ?
C17B Li2B C16B 34.11(11) . . ?
C18B Li2B C16B 61.70(15) . . ?
C15B Li2B C16B 33.68(11) . . ?
C14B Li2B C16B 61.36(15) . . ?
C13B Li2B C16B 72.38(16) . . ?
C51B Li2B Li1B 51.90(17) . . ?
C53B Li2B Li1B 87.4(2) . . ?
C17B Li2B Li1B 129.1(2) . . ?
C18B Li2B Li1B 97.8(2) . . ?
C15B Li2B Li1B 138.5(2) . . ?
C14B Li2B Li1B 105.1(2) . . ?
C13B Li2B Li1B 87.36(19) . . ?
C16B Li2B Li1B 158.7(2) . . ?

loop_
_geom_bond_atom_site_label_1
_geom_bond_atom_site_label_2
_geom_bond_distance
_geom_bond_site_symmetry_2
_geom_bond_publ_flag
N1A C1A 1.385(3) . ?
N1A C12A 1.389(3) . ?
N1A Li1A 1.948(5) . ?
C1A C2A 1.412(3) . ?
C1A C6A 1.424(3) . ?
C2A C3A 1.387(3) . ?
C2A C13A 1.499(3) . ?
C3A C4A 1.408(3) . ?
C3A H3A 0.9500 . ?
C4A C5A 1.388(3) . ?
C4A C28A 1.528(3) . ?
C5A C6A 1.399(3) . ?
C5A H5A 0.9500 . ?
C6A C7A 1.435(3) . ?
C7A C8A 1.401(3) . ?
C7A C12A 1.420(3) . ?
C8A C9A 1.384(3) . ?
C8A H8A 0.9500 . ?
C9A C10A 1.407(3) . ?
C9A C32A 1.538(3) . ?
C10A C11A 1.387(3) . ?
C10A H10A 0.9500 . ?
C11A C12A 1.413(3) . ?
C11A C36A 1.500(3) . ?
C13A C14A 1.409(3) . ?
C13A C18A 1.410(3) . ?
C13A Li2A 2.413(6) . ?
C14A C15A 1.399(3) . ?
C14A C19A 1.524(3) . ?
C14A Li2A 2.413(6) . ?
C15A C16A 1.401(3) . ?
C15A Li2A 2.401(6) . ?
C15A H15A 1.0000 . ?
C16A C17A 1.392(3) . ?
C16A C22A 1.522(3) . ?
C16A Li2A 2.430(6) . ?
C17A C18A 1.402(3) . ?
C17A Li2A 2.375(6) . ?
C17A H17A 1.0000 . ?
C18A C25A 1.519(3) . ?
C18A Li2A 2.388(6) . ?
C19A C21A 1.514(4) . ?
C19A C20A 1.525(4) . ?
C19A H19A 1.0000 . ?
C20A H20A 0.9800 . ?
C20A H20B 0.9800 . ?
C20A H20C 0.9800 . ?
C21A H21A 0.9800 . ?
C21A H21B 0.9800 . ?
C21A H21C 0.9800 . ?
C22A C24A 1.519(3) . ?
C22A C23A 1.524(4) . ?
C22A H22A 1.0000 . ?
C23A H23A 0.9800 . ?
C23A H23B 0.9800 . ?
C23A H23C 0.9800 . ?
C24A H24A 0.9800 . ?
C24A H24B 0.9800 . ?
C24A H24C 0.9800 . ?
C25A C27A 1.521(3) . ?
C25A C26A 1.531(4) . ?
C25A H25A 1.0000 . ?
C26A H26A 0.9800 . ?
C26A H26B 0.9800 . ?
C26A H26C 0.9800 . ?
C27A H27A 0.9800 . ?
C27A H27B 0.9800 . ?
C27A H27C 0.9800 . ?
C28A C30A 1.525(3) . ?
C28A C31' 1.525(5) . ?
C28A C30' 1.526(5) . ?
C28A C29A 1.528(3) . ?
C28A C29' 1.532(5) . ?
C28A C31A 1.541(3) . ?
C29A H29A 0.9800 . ?
C29A H29B 0.9800 . ?
C29A H29C 0.9800 . ?
C30A H30A 0.9800 . ?
C30A H30B 0.9800 . ?
C30A H30C 0.9800 . ?
C31A H31A 0.9800 . ?
C31A H31B 0.9800 . ?
C31A H31C 0.9800 . ?
C29' H29D 0.9800 . ?
C29' H29E 0.9800 . ?
C29' H29F 0.9800 . ?
C30' H30D 0.9800 . ?
C30' H30E 0.9800 . ?
C30' H30F 0.9800 . ?
C31' H31D 0.9800 . ?
C31' H31E 0.9800 . ?
C31' H31F 0.9800 . ?
C32A C33A 1.523(4) . ?
C32A C35A 1.530(3) . ?
C32A C34A 1.534(4) . ?
C33A H33A 0.9800 . ?
C33A H33B 0.9800 . ?
C33A H33C 0.9800 . ?
C34A H34A 0.9800 . ?
C34A H34B 0.9800 . ?
C34A H34C 0.9800 . ?
C35A H35A 0.9800 . ?
C35A H35B 0.9800 . ?
C35A H35C 0.9800 . ?
C36A C41A 1.403(3) . ?
C36A C37A 1.413(4) . ?
C37A C38A 1.398(3) . ?
C37A C42A 1.519(4) . ?
C38A C39A 1.380(4) . ?
C38A H38A 0.9500 . ?
C39A C40A 1.396(4) . ?
C39A C45A 1.529(4) . ?
C40A C41A 1.403(4) . ?
C40A H40A 0.9500 . ?
C41A C48A 1.517(4) . ?
C42A C43A 1.525(4) . ?
C42A C44A 1.528(4) . ?
C42A H42A 1.0000 . ?
C43A H43A 0.9800 . ?
C43A H43B 0.9800 . ?
C43A H43C 0.9800 . ?
C44A H44A 0.9800 . ?
C44A H44B 0.9800 . ?
C44A H44C 0.9800 . ?
C45A C47A 1.469(5) . ?
C45A C46A 1.512(4) . ?
C45A H45A 1.0000 . ?
C46A H46A 0.9800 . ?
C46A H46B 0.9800 . ?
C46A H46C 0.9800 . ?
C47A H47A 0.9800 . ?
C47A H47B 0.9800 . ?
C47A H47C 0.9800 . ?
C48A C49A 1.514(3) . ?
C48A C50' 1.536(5) . ?
C48A C50A 1.540(3) . ?
C48A C49' 1.548(5) . ?
C48A H48A 1.0000 . ?
C48A H48B 1.0000 . ?
C49A H49A 0.9800 . ?
C49A H49B 0.9800 . ?
C49A H49C 0.9800 . ?
C50A H50A 0.9800 . ?
C50A H50B 0.9800 . ?
C50A H50C 0.9800 . ?
C49' H49D 0.9800 . ?
C49' H49E 0.9800 . ?
C49' H49F 0.9800 . ?
C50' H50D 0.9800 . ?
C50' H50E 0.9800 . ?
C50' H50F 0.9800 . ?
C51A C52A 1.467(5) . ?
C51A C53A 1.517(4) . ?
C51A C54A 1.544(5) . ?
C51A Li2A 2.063(6) . ?
C51A Li1A 2.170(6) . ?
C52A Li1A 2.431(7) . ?
C52A H52A 0.9800 . ?
C52A H52B 0.9800 . ?
C52A H52C 0.9800 . ?
C53A Li2A 2.496(6) . ?
C53A H53A 0.9800 . ?
C53A H53B 0.9800 . ?
C53A H53C 0.9800 . ?
C54A Li2A 2.381(6) . ?
C54A H54A 0.9800 . ?
C54A H54B 0.9800 . ?
C54A H54C 0.9800 . ?
Li1A Li2A 2.683(8) . ?
N1B C1B 1.386(3) . ?
N1B C12B 1.388(3) . ?
N1B Li1B 1.937(5) . ?
C1B C2B 1.416(3) . ?
C1B C6B 1.425(3) . ?
C2B C3B 1.384(4) . ?
C2B C13B 1.497(3) . ?
C3B C4B 1.407(3) . ?
C3B H3B 0.9500 . ?
C4B C5B 1.382(3) . ?
C4B C28B 1.530(3) . ?
C5B C6B 1.397(3) . ?
C5B H5B 0.9500 . ?
C6B C7B 1.438(3) . ?
C7B C8B 1.395(3) . ?
C7B C12B 1.419(3) . ?
C8B C9B 1.392(3) . ?
C8B H8B 0.9500 . ?
C9B C10B 1.405(3) . ?
C9B C32B 1.535(3) . ?
C10B C11B 1.392(3) . ?
C10B H10B 0.9500 . ?
C11B C12B 1.411(3) . ?
C11B C36B 1.499(3) . ?
C13B C18B 1.406(3) . ?
C13B C14B 1.410(3) . ?
C13B Li2B 2.395(6) . ?
C14B C15B 1.403(3) . ?
C14B C19B 1.517(4) . ?
C14B Li2B 2.391(6) . ?
C15B C16B 1.390(4) . ?
C15B Li2B 2.391(6) . ?
C15B H15B 1.0000 . ?
C16B C17B 1.393(3) . ?
C16B C22B 1.524(3) . ?
C16B Li2B 2.406(6) . ?
C17B C18B 1.401(3) . ?
C17B Li2B 2.338(6) . ?
C17B H17B 1.0000 . ?
C18B C25B 1.520(3) . ?
C18B Li2B 2.364(6) . ?
C19B C20B 1.466(4) . ?
C19B C21" 1.519(4) . ?
C19B C21B 1.599(4) . ?
C19B C20" 1.611(5) . ?
C19B H19B 1.0000 . ?
C19B H19C 1.0000 . ?
C20B H20D 0.9800 . ?
C20B H20E 0.9800 . ?
C20B H20F 0.9800 . ?
C21B H21D 0.9800 . ?
C21B H21E 0.9800 . ?
C21B H21F 0.9800 . ?
C20" H20G 0.9800 . ?
C20" H20H 0.9800 . ?
C20" H20I 0.9800 . ?
C21" H21G 0.9800 . ?
C21" H21H 0.9800 . ?
C21" H21I 0.9800 . ?
C22B C23B 1.527(4) . ?
C22B C24B 1.531(4) . ?
C22B H22B 1.0000 . ?
C23B H23D 0.9800 . ?
C23B H23E 0.9800 . ?
C23B H23F 0.9800 . ?
C24B H24D 0.9800 . ?
C24B H24E 0.9800 . ?
C24B H24F 0.9800 . ?
C25B C26B 1.506(4) . ?
C25B C27B 1.527(5) . ?
C25B H25B 1.0000 . ?
C26B H26D 0.9800 . ?
C26B H26E 0.9800 . ?
C26B H26F 0.9800 . ?
C27B H27D 0.9800 . ?
C27B H27E 0.9800 . ?
C27B H27F 0.9800 . ?
C28B C31B 1.519(4) . ?
C28B C30B 1.522(4) . ?
C28B C29B 1.533(4) . ?
C29B H29G 0.9800 . ?
C29B H29H 0.9800 . ?
C29B H29I 0.9800 . ?
C30B H30G 0.9800 . ?
C30B H30H 0.9800 . ?
C30B H30I 0.9800 . ?
C31B H31G 0.9800 . ?
C31B H31H 0.9800 . ?
C31B H31I 0.9800 . ?
C32B C33B 1.519(4) . ?
C32B C35B 1.522(4) . ?
C32B C34B 1.528(4) . ?
C33B H33D 0.9800 . ?
C33B H33E 0.9800 . ?
C33B H33F 0.9800 . ?
C34B H34D 0.9800 . ?
C34B H34E 0.9800 . ?
C34B H34F 0.9800 . ?
C35B H35D 0.9800 . ?
C35B H35E 0.9800 . ?
C35B H35F 0.9800 . ?
C36B C37B 1.406(4) . ?
C36B C41B 1.412(3) . ?
C37B C38B 1.394(4) . ?
C37B C42B 1.522(4) . ?
C38B C39B 1.389(4) . ?
C38B H38B 0.9500 . ?
C39B C40B 1.383(4) . ?
C39B C45B 1.526(4) . ?
C40B C41B 1.398(3) . ?
C40B H40B 0.9500 . ?
C41B C48B 1.513(3) . ?
C42B C44B 1.504(4) . ?
C42B C43B 1.516(4) . ?
C42B C43" 1.524(5) . ?
C42B C44" 1.570(4) . ?
C42B H42B 1.0000 . ?
C42B H42C 1.0000 . ?
C43B H43D 0.9800 . ?
C43B H43E 0.9800 . ?
C43B H43F 0.9800 . ?
C44B H44D 0.9800 . ?
C44B H44E 0.9800 . ?
C44B H44F 0.9800 . ?
C43" H43G 0.9800 . ?
C43" H43H 0.9800 . ?
C43" H43I 0.9800 . ?
C44" H44G 0.9800 . ?
C44" H44H 0.9800 . ?
C44" H44I 0.9800 . ?
C45B C46B 1.520(4) . ?
C45B C47B 1.524(4) . ?
C45B H45B 1.0000 . ?
C46B H46D 0.9800 . ?
C46B H46E 0.9800 . ?
C46B H46F 0.9800 . ?
C47B H47D 0.9800 . ?
C47B H47E 0.9800 . ?
C47B H47F 0.9800 . ?
C48B C50B 1.523(4) . ?
C48B C49B 1.527(4) . ?
C48B H48C 1.0000 . ?
C49B H49G 0.9800 . ?
C49B H49H 0.9800 . ?
C49B H49I 0.9800 . ?
C50B H50G 0.9800 . ?
C50B H50H 0.9800 . ?
C50B H50I 0.9800 . ?
C51B C52B 1.483(4) . ?
C51B C54B 1.500(5) . ?
C51B C53B 1.538(4) . ?
C51B Li2B 2.074(6) . ?
C51B Li1B 2.175(5) . ?
C52B Li1B 2.345(6) . ?
C52B H52D 0.9800 . ?
C52B H52E 0.9800 . ?
C52B H52F 0.9800 . ?
C53B Li2B 2.317(6) . ?
C53B H53D 0.9800 . ?
C53B H53E 0.9800 . ?
C53B H53F 0.9800 . ?
C54B H54D 0.9800 . ?
C54B H54E 0.9800 . ?
C54B H54F 0.9800 . ?
Li1B Li2B 2.718(7) . ?
